data_4345709
loop_
_publ_author_name
'Ryu, Ji Yeon'
'Wi, Eun Hye'
'Pait, Moumita'
'Lee, Sunwoo'
'Stang, Peter J.'
'Lee, Junseong'

_publ_section_title
;
 Unique Ruthenium Bimetallic Supramolecular Cages From C4-Symmetric
 Tetrapyridyl Metalloligands.
;
_journal_issue 9
_journal_name_full 'Inorganic chemistry'
_journal_page_first 5471
_journal_page_last 5477
_journal_paper_doi 10.1021/acs.inorgchem.7b00556
_journal_volume 56
_journal_year 2017
_chemical_formula_sum 'C175.5 H153 Cl13.5 Co2 F21 N8 O46 Ru8 S8'
_chemical_formula_weight 5170.53
_space_group_crystal_system monoclinic
_space_group_IT_number 14
_space_group_name_Hall '-P 2ybc'
_space_group_name_H-M_alt 'P 1 21/c 1'
_symmetry_space_group_name_Hall '-P 2ybc'
_symmetry_space_group_name_H-M 'P 1 21/c 1'
_atom_sites_solution_hydrogens geom
_audit_creation_method SHELXL-2014/7
_cell_angle_alpha 90
_cell_angle_beta 93.1497(19)
_cell_angle_gamma 90
_cell_formula_units_Z 4
_cell_length_a 29.9272(11)
_cell_length_b 21.4227(8)
_cell_length_c 33.8730(12)
_cell_measurement_reflns_used 9472
_cell_measurement_temperature 100(2)
_cell_measurement_theta_max 25.15
_cell_measurement_theta_min 2.25
_cell_volume 21683.9(14)
_computing_structure_refinement 'SHELXL-2014/7 (Sheldrick, 2014)'
_diffrn_ambient_temperature 100(2)
_diffrn_measured_fraction_theta_full 0.999
_diffrn_measured_fraction_theta_max 0.988
_diffrn_measurement_device_type 'Bruker APEX-II CCD'
_diffrn_measurement_method '\f and \w scans'
_diffrn_radiation_monochromator graphite
_diffrn_radiation_source 'sealed tube'
_diffrn_radiation_type MoK\a
_diffrn_radiation_wavelength 0.71073
_diffrn_reflns_av_R_equivalents 0.0709
_diffrn_reflns_av_unetI/netI 0.0712
_diffrn_reflns_Laue_measured_fraction_full 0.999
_diffrn_reflns_Laue_measured_fraction_max 0.988
_diffrn_reflns_limit_h_max 36
_diffrn_reflns_limit_h_min -36
_diffrn_reflns_limit_k_max 24
_diffrn_reflns_limit_k_min -26
_diffrn_reflns_limit_l_max 39
_diffrn_reflns_limit_l_min -41
_diffrn_reflns_number 283812
_diffrn_reflns_point_group_measured_fraction_full 0.999
_diffrn_reflns_point_group_measured_fraction_max 0.988
_diffrn_reflns_theta_full 25.242
_diffrn_reflns_theta_max 25.843
_diffrn_reflns_theta_min 1.298
_exptl_absorpt_coefficient_mu 1.022
_exptl_crystal_density_diffrn 1.584
_exptl_crystal_description block
_exptl_crystal_F_000 10330
_refine_diff_density_max 1.871
_refine_diff_density_min -1.644
_refine_diff_density_rms 0.200
_refine_ls_extinction_method none
_refine_ls_goodness_of_fit_ref 1.895
_refine_ls_hydrogen_treatment constr
_refine_ls_matrix_type full
_refine_ls_number_parameters 2461
_refine_ls_number_reflns 41415
_refine_ls_number_restraints 87
_refine_ls_restrained_S_all 1.897
_refine_ls_R_factor_all 0.1769
_refine_ls_R_factor_gt 0.1203
_refine_ls_shift/su_max 0.002
_refine_ls_shift/su_mean 0.000
_refine_ls_structure_factor_coef Fsqd
_refine_ls_weighting_details 'w=1/[\s^2^(Fo^2^)+(0.0800P)^2^+40.3499P] where P=(Fo^2^+2Fc^2^)/3'
_refine_ls_weighting_scheme calc
_refine_ls_wR_factor_gt 0.2759
_refine_ls_wR_factor_ref 0.2951
_reflns_Friedel_coverage 0.000
_reflns_number_gt 28756
_reflns_number_total 41415
_reflns_threshold_expression 'I > 2\s(I)'
_cod_data_source_file ic7b00556_si_004.cif
_cod_data_source_block rjy60-3
_cod_depositor_comments 'Adding full bibliography for 4345708--4345709.cif.'
_cod_original_formula_sum 'C175.50 H153 Cl13.50 Co2 F21 N8 O46 Ru8 S8'
_cod_database_code 4345709
_shelx_shelxl_version_number 2014/7
_shelx_space_group_comment
;
The symmetry employed for this shelxl refinement is uniquely defined
by the following loop, which should always be used as a source of
symmetry information in preference to the above space-group names.
They are only intended as comments.
;

loop_
_space_group_symop_operation_xyz
'x, y, z'
'-x, y+1/2, -z+1/2'
'-x, -y, -z'
'x, -y-1/2, z-1/2'

loop_
_atom_site_label
_atom_site_type_symbol
_atom_site_fract_x
_atom_site_fract_y
_atom_site_fract_z
_atom_site_U_iso_or_equiv
_atom_site_adp_type
_atom_site_occupancy
_atom_site_site_symmetry_order
_atom_site_calc_flag
_atom_site_refinement_flags_posn
_atom_site_refinement_flags_adp
_atom_site_refinement_flags_occupancy
_atom_site_disorder_assembly
_atom_site_disorder_group
S1 S 0.29536(12) 0.23653(15) 0.41918(11) 0.0600(9) Uani 1 1 d . . . . .
Ru3 Ru 0.34992(3) 0.62684(4) 0.27764(3) 0.0398(2) Uani 1 1 d . . . . .
Ru1 Ru 0.14279(3) 0.87803(4) 0.46857(3) 0.0386(2) Uani 1 1 d . . . . .
Ru6 Ru 0.30481(3) 1.12883(4) 0.08196(3) 0.0402(2) Uani 1 1 d . . . . .
Ru2 Ru 0.31467(3) 0.95771(4) 0.50473(3) 0.0376(2) Uani 1 1 d . . . . .
Ru5 Ru 0.20912(3) 0.91611(5) 0.04254(3) 0.0419(2) Uani 1 1 d . . . . .
Ru7 Ru 0.02453(3) 1.14328(4) 0.23763(3) 0.0434(3) Uani 1 1 d . . . . .
Ru8 Ru 0.14464(3) 1.28494(4) 0.32629(3) 0.0422(3) Uani 1 1 d . . . . .
Ru4 Ru 0.48241(3) 0.80043(5) 0.26364(4) 0.0578(3) Uani 1 1 d . . . . .
Co1 Co 0.15905(4) 0.84512(6) 0.25181(4) 0.0233(3) Uani 1 1 d . . . . .
Co2 Co 0.34515(4) 1.08034(6) 0.29864(4) 0.0249(3) Uani 1 1 d . . . . .
O13 O 0.0428(2) 1.1648(3) 0.2972(2) 0.0401(18) Uani 1 1 d . . . . .
C12 C 0.1147(6) 0.8009(11) 0.4991(10) 0.118(9) Uani 1 1 d . . . . .
H12 H 0.1297 0.7655 0.5104 0.142 Uiso 1 1 calc R U . . .
C14 C 0.0896(4) 0.9070(7) 0.5059(5) 0.064(4) Uani 1 1 d . . . . .
C15 C 0.0744(4) 0.9075(7) 0.4656(5) 0.060(4) Uani 1 1 d . . . . .
H15 H 0.0619 0.9443 0.4538 0.073 Uiso 1 1 calc R U . . .
C16 C 0.0781(5) 0.8537(12) 0.4435(5) 0.091(6) Uani 1 1 d . . . . .
H16 H 0.0665 0.8536 0.4168 0.109 Uiso 1 1 calc R U . . .
C13 C 0.1092(5) 0.8520(11) 0.5210(5) 0.082(5) Uani 1 1 d . . . . .
H13 H 0.1191 0.8510 0.5481 0.098 Uiso 1 1 calc R U . . .
C11 C 0.0980(6) 0.7996(10) 0.4587(9) 0.104(7) Uani 1 1 d . . . . .
C17 C 0.0926(9) 0.9677(13) 0.5371(8) 0.148(9) Uani 1 1 d D U . . .
C21 C 0.3665(5) 0.9037(7) 0.5355(5) 0.076(5) Uani 1 1 d . . . . .
C23 C 0.3789(4) 1.0042(7) 0.5075(5) 0.072(4) Uani 1 1 d . . . . .
H23 H 0.3933 1.0275 0.4880 0.086 Uiso 1 1 calc R U . . .
C22 C 0.3861(4) 0.9429(6) 0.5097(4) 0.057(3) Uani 1 1 d . . . . .
H22 H 0.4063 0.9252 0.4921 0.068 Uiso 1 1 calc R U . . .
C24 C 0.3513(5) 1.0354(7) 0.5322(5) 0.073(4) Uani 1 1 d . . . . .
C26 C 0.3380(5) 0.9348(9) 0.5659(4) 0.082(5) Uani 1 1 d . . . . .
H26 H 0.3256 0.9117 0.5866 0.098 Uiso 1 1 calc R U . . .
C28 C 0.3418(6) 1.1049(9) 0.5300(8) 0.148(11) Uani 1 1 d D . . . .
H28 H 0.3508 1.1181 0.5032 0.177 Uiso 1 1 calc R U . . .
C25 C 0.3311(5) 0.9992(9) 0.5617(4) 0.075(5) Uani 1 1 d . . . . .
H25 H 0.3122 1.0195 0.5793 0.089 Uiso 1 1 calc R U . . .
C27 C 0.3727(7) 0.8335(8) 0.5315(7) 0.137(9) Uani 1 1 d . . . . .
H27A H 0.3462 0.8120 0.5405 0.205 Uiso 1 1 calc R U . . .
H27B H 0.3992 0.8203 0.5477 0.205 Uiso 1 1 calc R U . . .
H27C H 0.3767 0.8230 0.5038 0.205 Uiso 1 1 calc R U . . .
N2 N 0.3071(2) 0.9760(3) 0.4434(2) 0.0295(19) Uani 1 1 d . . . . .
N1 N 0.1674(2) 0.8885(4) 0.4114(2) 0.0301(19) Uani 1 1 d . . . . .
C112 C 0.1936(3) 0.8388(4) 0.3545(3) 0.027(2) Uani 1 1 d . . . . .
H112 H 0.2044 0.8020 0.3427 0.032 Uiso 1 1 calc R U . . .
C113 C 0.1887(3) 0.8947(4) 0.3324(3) 0.025(2) Uani 1 1 d . . . . .
C111 C 0.1827(3) 0.8385(5) 0.3930(3) 0.032(2) Uani 1 1 d . . . . .
H111 H 0.1861 0.8007 0.4075 0.038 Uiso 1 1 calc R U . . .
C114 C 0.1748(3) 0.9469(4) 0.3530(3) 0.031(2) Uani 1 1 d . . . . .
H114 H 0.1731 0.9862 0.3401 0.038 Uiso 1 1 calc R U . . .
C115 C 0.1637(3) 0.9425(4) 0.3913(3) 0.029(2) Uani 1 1 d . . . . .
H115 H 0.1531 0.9785 0.4042 0.035 Uiso 1 1 calc R U . . .
C123 C 0.3038(3) 1.0035(4) 0.3625(3) 0.027(2) Uani 1 1 d . . . . .
C125 C 0.2998(3) 1.0348(4) 0.4298(3) 0.031(2) Uani 1 1 d . . . . .
H125 H 0.2956 1.0670 0.4485 0.037 Uiso 1 1 calc R U . . .
C124 C 0.2983(3) 1.0499(4) 0.3913(3) 0.029(2) Uani 1 1 d . . . . .
H124 H 0.2934 1.0920 0.3834 0.035 Uiso 1 1 calc R U . . .
C122 C 0.3092(3) 0.9434(4) 0.3759(3) 0.029(2) Uani 1 1 d . . . . .
H122 H 0.3115 0.9101 0.3576 0.035 Uiso 1 1 calc R U . . .
C121 C 0.3115(3) 0.9311(4) 0.4158(3) 0.035(3) Uani 1 1 d . . . . .
H121 H 0.3163 0.8893 0.4244 0.042 Uiso 1 1 calc R U . . .
O3 O 0.2776(2) 0.8750(3) 0.4918(2) 0.0403(18) Uani 1 1 d . . . . .
O4 O 0.2478(2) 0.9903(3) 0.50215(19) 0.0338(16) Uani 1 1 d . . . . .
O1 O 0.2075(2) 0.8418(3) 0.4802(2) 0.0366(17) Uani 1 1 d . . . . .
O2 O 0.1790(2) 0.9595(3) 0.48288(19) 0.0338(16) Uani 1 1 d . . . . .
C1 C 0.2360(3) 0.8836(4) 0.4880(3) 0.029(2) Uani 1 1 d . . . . .
C2 C 0.2194(3) 0.9506(5) 0.4917(3) 0.028(2) Uani 1 1 d . . . . .
C6 C 0.2796(3) 1.0031(5) 0.0584(3) 0.030(2) Uani 1 1 d . . . . .
C5 C 0.2358(3) 1.0420(5) 0.0611(3) 0.034(2) Uani 1 1 d . . . . .
C3 C 0.4165(3) 0.7072(5) 0.2479(4) 0.042(3) Uani 1 1 d . . . . .
C8 C 0.0901(3) 1.2316(5) 0.2629(4) 0.041(3) Uani 1 1 d . . . . .
C7 C 0.0733(3) 1.2034(5) 0.3009(4) 0.039(3) Uani 1 1 d . . . . .
C4 C 0.4232(3) 0.7105(5) 0.2926(4) 0.040(3) Uani 1 1 d . . . . .
C72 C -0.0439(3) 1.1726(6) 0.2396(4) 0.048(3) Uani 1 1 d . . . . .
H72 H -0.0575 1.1970 0.2591 0.058 Uiso 1 1 calc R U . . .
C73 C -0.0271(4) 1.2004(6) 0.2078(4) 0.063(4) Uani 1 1 d . . . . .
H73 H -0.0298 1.2444 0.2052 0.076 Uiso 1 1 calc R U . . .
C75 C -0.0020(6) 1.1064(10) 0.1811(6) 0.099(6) Uani 1 1 d . . . . .
H75 H 0.0120 1.0837 0.1611 0.118 Uiso 1 1 calc R U . . .
C74 C -0.0053(4) 1.1667(9) 0.1781(5) 0.077(5) Uani 1 1 d . . . . .
C71 C -0.0411(4) 1.1050(7) 0.2437(5) 0.067(4) Uani 1 1 d . . . . .
C76 C -0.0194(4) 1.0726(6) 0.2147(6) 0.071(5) Uani 1 1 d . . . . .
H76 H -0.0159 1.0287 0.2167 0.085 Uiso 1 1 calc R U . . .
C85 C 0.1315(5) 1.3263(7) 0.3836(5) 0.072(4) Uani 1 1 d . . . . .
C84 C 0.1138(5) 1.3649(7) 0.3527(5) 0.071(4) Uani 1 1 d . . . . .
H84 H 0.0832 1.3771 0.3524 0.086 Uiso 1 1 calc R U . . .
C82 C 0.1878(5) 1.3644(6) 0.3228(5) 0.069(4) Uani 1 1 d . . . . .
C81 C 0.2029(4) 1.3297(7) 0.3525(5) 0.072(5) Uani 1 1 d . . . . .
H81 H 0.2337 1.3185 0.3532 0.087 Uiso 1 1 calc R U . . .
C83 C 0.1408(6) 1.3859(5) 0.3222(6) 0.089(6) Uani 1 1 d . . . . .
H83 H 0.1290 1.4129 0.3020 0.107 Uiso 1 1 calc R U . . .
C86 C 0.1780(4) 1.3080(6) 0.3828(4) 0.061(4) Uani 1 1 d . . . . .
H86 H 0.1911 1.2816 0.4027 0.073 Uiso 1 1 calc R U . . .
N3 N 0.3141(2) 0.7108(4) 0.2722(3) 0.033(2) Uani 1 1 d . . . . .
N7 N 0.0772(3) 1.0797(4) 0.2463(3) 0.040(2) Uani 1 1 d . . . . .
N8 N 0.1835(2) 1.2077(4) 0.3133(3) 0.0313(19) Uani 1 1 d . . . . .
N5 N 0.2112(3) 0.9158(4) 0.1047(3) 0.037(2) Uani 1 1 d . . . . .
N4 N 0.4257(3) 0.8551(4) 0.2708(3) 0.040(2) Uani 1 1 d . . . . .
N6 N 0.3016(3) 1.0895(4) 0.1390(3) 0.037(2) Uani 1 1 d . . . . .
C153 C 0.2070(3) 0.9080(4) 0.1867(3) 0.025(2) Uani 1 1 d . . . . .
C152 C 0.1698(3) 0.9266(5) 0.1623(3) 0.034(2) Uani 1 1 d . . . . .
H152 H 0.1425 0.9371 0.1738 0.041 Uiso 1 1 calc R U . . .
C151 C 0.1725(3) 0.9297(5) 0.1223(3) 0.040(3) Uani 1 1 d . . . . .
H151 H 0.1469 0.9417 0.1063 0.048 Uiso 1 1 calc R U . . .
C154 C 0.2460(3) 0.8953(4) 0.1683(3) 0.024(2) Uani 1 1 d . . . . .
H154 H 0.2724 0.8841 0.1836 0.029 Uiso 1 1 calc R U . . .
C155 C 0.2467(3) 0.8989(5) 0.1276(3) 0.030(2) Uani 1 1 d . . . . .
H155 H 0.2737 0.8889 0.1155 0.036 Uiso 1 1 calc R U . . .
C163 C 0.3014(3) 1.0545(4) 0.2185(3) 0.024(2) Uani 1 1 d . . . . .
C165 C 0.3371(3) 1.0618(5) 0.1573(3) 0.041(3) Uani 1 1 d . . . . .
H165 H 0.3625 1.0536 0.1424 0.049 Uiso 1 1 calc R U . . .
C161 C 0.2651(3) 1.0970(5) 0.1599(3) 0.036(2) Uani 1 1 d . . . . .
H161 H 0.2392 1.1154 0.1472 0.044 Uiso 1 1 calc R U . . .
C164 C 0.3387(3) 1.0448(5) 0.1958(3) 0.032(2) Uani 1 1 d . . . . .
H164 H 0.3651 1.0264 0.2076 0.038 Uiso 1 1 calc R U . . .
C162 C 0.2634(3) 1.0798(5) 0.1980(3) 0.033(2) Uani 1 1 d . . . . .
H162 H 0.2363 1.0848 0.2111 0.039 Uiso 1 1 calc R U . . .
C175 C 0.1121(3) 1.0791(5) 0.2241(3) 0.042(3) Uani 1 1 d . . . . .
H175 H 0.1149 1.1114 0.2052 0.051 Uiso 1 1 calc R U . . .
C173 C 0.1427(3) 0.9856(4) 0.2541(3) 0.023(2) Uani 1 1 d . . . . .
C172 C 0.1058(3) 0.9878(5) 0.2790(3) 0.034(2) Uani 1 1 d . . . . .
H172 H 0.1029 0.9573 0.2991 0.041 Uiso 1 1 calc R U . . .
C174 C 0.1450(3) 1.0330(5) 0.2273(3) 0.037(3) Uani 1 1 d . . . . .
H174 H 0.1695 1.0346 0.2106 0.045 Uiso 1 1 calc R U . . .
C171 C 0.0748(3) 1.0341(5) 0.2737(3) 0.040(3) Uani 1 1 d . . . . .
H171 H 0.0501 1.0343 0.2902 0.047 Uiso 1 1 calc R U . . .
C184 C 0.2430(3) 1.1657(4) 0.2761(3) 0.029(2) Uani 1 1 d . . . . .
H184 H 0.2619 1.1697 0.2546 0.035 Uiso 1 1 calc R U . . .
C185 C 0.2122(3) 1.2114(5) 0.2832(3) 0.038(3) Uani 1 1 d . . . . .
H185 H 0.2108 1.2472 0.2666 0.045 Uiso 1 1 calc R U . . .
C183 C 0.2462(3) 1.1138(4) 0.3004(3) 0.027(2) Uani 1 1 d . . . . .
C181 C 0.1863(3) 1.1565(5) 0.3357(3) 0.036(3) Uani 1 1 d . . . . .
H181 H 0.1664 1.1525 0.3564 0.044 Uiso 1 1 calc R U . . .
C182 C 0.2165(3) 1.1089(4) 0.3304(3) 0.027(2) Uani 1 1 d . . . . .
H182 H 0.2170 1.0733 0.3471 0.033 Uiso 1 1 calc R U . . .
C31 C 0.3461(4) 0.5562(5) 0.3234(4) 0.050(3) Uani 1 1 d . . . . .
C32 C 0.3744(4) 0.5343(5) 0.2935(4) 0.054(3) Uani 1 1 d . . . . .
H32 H 0.4037 0.5203 0.3012 0.064 Uiso 1 1 calc R U . . .
C36 C 0.3030(4) 0.5754(6) 0.3112(6) 0.070(5) Uani 1 1 d . . . . .
H36 H 0.2831 0.5890 0.3303 0.084 Uiso 1 1 calc R U . . .
C35 C 0.2891(5) 0.5750(7) 0.2716(7) 0.085(6) Uani 1 1 d . . . . .
H35 H 0.2595 0.5888 0.2647 0.103 Uiso 1 1 calc R U . . .
C37 C 0.3644(5) 0.5578(6) 0.3663(4) 0.063(4) Uani 1 1 d . . . . .
H37 H 0.3973 0.5663 0.3667 0.076 Uiso 1 1 calc R U . . .
C34 C 0.3151(6) 0.5558(5) 0.2411(5) 0.074(5) Uani 1 1 d . . . . .
C38 C 0.3032(7) 0.5577(7) 0.1978(5) 0.113(8) Uani 1 1 d . . . . .
H38A H 0.2936 0.5161 0.1887 0.170 Uiso 1 1 calc R U . . .
H38B H 0.3294 0.5706 0.1837 0.170 Uiso 1 1 calc R U . . .
H38C H 0.2788 0.5875 0.1925 0.170 Uiso 1 1 calc R U . . .
C33 C 0.3607(4) 0.5328(5) 0.2538(4) 0.055(3) Uani 1 1 d . . . . .
H33 H 0.3802 0.5174 0.2349 0.066 Uiso 1 1 calc R U . . .
C43 C 0.5277(5) 0.8730(9) 0.2840(7) 0.094(6) Uani 1 1 d . . . . .
H43 H 0.5231 0.9079 0.3006 0.112 Uiso 1 1 calc R U . . .
C44 C 0.5195(5) 0.8789(9) 0.2447(7) 0.087(5) Uani 1 1 d . U . . .
H44 H 0.5092 0.9179 0.2344 0.105 Uiso 1 1 calc R U . . .
C41 C 0.5503(5) 0.7671(10) 0.2752(9) 0.108(8) Uani 1 1 d . . . . .
H41 H 0.5614 0.7289 0.2861 0.129 Uiso 1 1 calc R U . . .
C42 C 0.5424(4) 0.8180(12) 0.3008(8) 0.112(8) Uani 1 1 d . . . . .
C145 C 0.3956(3) 0.8703(5) 0.2410(4) 0.039(3) Uani 1 1 d . . . . .
H145 H 0.3978 0.8504 0.2161 0.047 Uiso 1 1 calc R U . . .
C143 C 0.3582(3) 0.9445(4) 0.2804(3) 0.028(2) Uani 1 1 d . . . . .
C141 C 0.4201(3) 0.8823(5) 0.3064(4) 0.041(3) Uani 1 1 d . . . . .
H141 H 0.4395 0.8705 0.3283 0.050 Uiso 1 1 calc R U . . .
C144 C 0.3619(3) 0.9131(4) 0.2451(3) 0.030(2) Uani 1 1 d . . . . .
H144 H 0.3410 0.9212 0.2235 0.037 Uiso 1 1 calc R U . . .
C142 C 0.3878(3) 0.9261(5) 0.3121(3) 0.039(3) Uani 1 1 d . . . . .
H142 H 0.3853 0.9442 0.3375 0.047 Uiso 1 1 calc R U . . .
C131 C 0.3072(3) 0.7486(4) 0.3031(3) 0.032(2) Uani 1 1 d . . . . .
H131 H 0.3216 0.7388 0.3280 0.039 Uiso 1 1 calc R U . . .
C132 C 0.2802(3) 0.8010(4) 0.3003(3) 0.027(2) Uani 1 1 d . . . . .
H132 H 0.2780 0.8279 0.3224 0.033 Uiso 1 1 calc R U . . .
C133 C 0.2562(3) 0.8143(4) 0.2648(3) 0.026(2) Uani 1 1 d . . . . .
C134 C 0.2642(3) 0.7762(4) 0.2327(3) 0.031(2) Uani 1 1 d . . . . .
H134 H 0.2496 0.7841 0.2076 0.038 Uiso 1 1 calc R U . . .
C135 C 0.2934(3) 0.7271(5) 0.2377(3) 0.035(2) Uani 1 1 d . . . . .
H135 H 0.2993 0.7029 0.2150 0.042 Uiso 1 1 calc R U . . .
O6 O 0.3970(2) 0.6775(3) 0.3127(2) 0.0448(19) Uani 1 1 d . . . . .
O5 O 0.3877(2) 0.6692(3) 0.2343(2) 0.0447(19) Uani 1 1 d . . . . .
O8 O 0.4530(2) 0.7457(3) 0.3070(3) 0.047(2) Uani 1 1 d . . . . .
O7 O 0.4398(2) 0.7425(3) 0.2288(3) 0.051(2) Uani 1 1 d . . . . .
O9 O 0.1998(2) 1.0125(4) 0.0519(2) 0.0442(19) Uani 1 1 d . . . . .
O10 O 0.2761(2) 0.9482(3) 0.0500(2) 0.0360(17) Uani 1 1 d . . . . .
O11 O 0.2383(2) 1.0968(3) 0.0719(2) 0.0371(17) Uani 1 1 d . . . . .
O12 O 0.3155(2) 1.0335(3) 0.06556(19) 0.0338(16) Uani 1 1 d . . . . .
O16 O 0.1209(2) 1.2726(4) 0.2673(2) 0.047(2) Uani 1 1 d . . . . .
O15 O 0.0932(2) 1.2200(3) 0.3334(2) 0.0441(19) Uani 1 1 d . . . . .
O14 O 0.0744(2) 1.2105(4) 0.2308(3) 0.047(2) Uani 1 1 d . . . . .
C95 C 0.1162(5) 0.7888(8) 0.2787(4) 0.065(4) Uani 1 1 d . U . . .
H95 H 0.1130 0.7872 0.3064 0.078 Uiso 1 1 calc R U . . .
C91 C 0.1443(5) 0.7530(7) 0.2587(8) 0.102(8) Uani 1 1 d . . . . .
H91 H 0.1640 0.7220 0.2696 0.123 Uiso 1 1 calc R U . . .
C92 C 0.1388(5) 0.7701(7) 0.2185(5) 0.067(4) Uani 1 1 d . . . . .
H92 H 0.1545 0.7531 0.1974 0.081 Uiso 1 1 calc R U . . .
C94 C 0.0935(4) 0.8270(7) 0.2536(7) 0.086(6) Uani 1 1 d . . . . .
H94 H 0.0718 0.8570 0.2605 0.104 Uiso 1 1 calc R U . . .
C96 C 0.1952(3) 0.8969(4) 0.2901(3) 0.0186(19) Uani 1 1 d . . . . .
C97 C 0.2232(3) 0.8648(4) 0.2616(3) 0.022(2) Uani 1 1 d . . . . .
C98 C 0.2030(2) 0.9030(4) 0.2294(3) 0.0179(19) Uani 1 1 d . . . . .
C99 C 0.1751(3) 0.9338(4) 0.2573(3) 0.0192(19) Uani 1 1 d . . . . .
C105 C 0.3788(4) 1.1364(6) 0.3395(4) 0.050(3) Uani 1 1 d . . . . .
H105 H 0.3725 1.1409 0.3665 0.061 Uiso 1 1 calc R U . . .
C104 C 0.3611(4) 1.1716(6) 0.3086(5) 0.058(4) Uani 1 1 d . . . . .
H104 H 0.3400 1.2044 0.3107 0.070 Uiso 1 1 calc R U . . .
C102 C 0.4076(3) 1.1028(6) 0.2835(4) 0.051(3) Uani 1 1 d . . . . .
H102 H 0.4245 1.0798 0.2654 0.062 Uiso 1 1 calc R U . . .
C103 C 0.3785(4) 1.1521(6) 0.2744(4) 0.050(3) Uani 1 1 d . . . . .
H103 H 0.3720 1.1691 0.2489 0.060 Uiso 1 1 calc R U . . .
C101 C 0.4072(4) 1.0937(6) 0.3244(4) 0.057(4) Uani 1 1 d . . . . .
H101 H 0.4238 1.0631 0.3392 0.068 Uiso 1 1 calc R U . . .
C106 C 0.3033(3) 1.0193(4) 0.3207(3) 0.0196(19) Uani 1 1 d . . . . .
C109 C 0.2804(3) 1.0647(4) 0.2949(3) 0.021(2) Uani 1 1 d . . . . .
C108 C 0.3023(3) 1.0395(4) 0.2603(3) 0.024(2) Uani 1 1 d . . . . .
C107 C 0.3256(3) 0.9943(4) 0.2865(3) 0.025(2) Uani 1 1 d . . . . .
C93 C 0.1069(6) 0.8154(9) 0.2157(5) 0.084(6) Uani 1 1 d . . . . .
H93 H 0.0959 0.8355 0.1921 0.100 Uiso 1 1 calc R U . . .
C54 C 0.1897(5) 0.8210(8) 0.0397(4) 0.075(5) Uani 1 1 d . . . . .
H54 H 0.1925 0.7895 0.0595 0.090 Uiso 1 1 calc R U . . .
C53 C 0.1523(5) 0.8544(7) 0.0374(4) 0.066(4) Uani 1 1 d . . . . .
H53 H 0.1299 0.8464 0.0556 0.080 Uiso 1 1 calc R U . . .
C51 C 0.2157(7) 0.8812(10) -0.0181(5) 0.099(7) Uani 1 1 d . . . . .
H51 H 0.2359 0.8901 -0.0380 0.119 Uiso 1 1 calc R U . . .
C52 C 0.1449(5) 0.9019(8) 0.0083(4) 0.083(5) Uani 1 1 d . . . . .
C63 C 0.3385(5) 1.1713(6) 0.0339(4) 0.060(4) Uani 1 1 d . . . . .
H63 H 0.3471 1.1541 0.0096 0.072 Uiso 1 1 calc R U . . .
C62 C 0.3694(5) 1.1669(6) 0.0681(5) 0.069(4) Uani 1 1 d . . . . .
C64 C 0.2975(5) 1.1991(7) 0.0350(5) 0.073(5) Uani 1 1 d . . . . .
H64 H 0.2785 1.2019 0.0116 0.088 Uiso 1 1 calc R U . . .
C65 C 0.2834(6) 1.2240(7) 0.0715(6) 0.077(4) Uani 1 1 d . . . . .
C61 C 0.3547(6) 1.1958(7) 0.1023(4) 0.069(4) Uani 1 1 d . . . . .
H61 H 0.3740 1.1967 0.1255 0.083 Uiso 1 1 calc R U . . .
C66 C 0.3134(7) 1.2229(7) 0.1030(5) 0.078(5) Uani 1 1 d . . . . .
H66 H 0.3052 1.2419 0.1269 0.094 Uiso 1 1 calc R U . . .
C56 C 0.2269(5) 0.8294(8) 0.0139(5) 0.082(5) Uani 1 1 d . . . . .
C57 C 0.2684(7) 0.7941(9) 0.0202(7) 0.133(9) Uani 1 1 d . . . . .
H57A H 0.2734 0.7848 0.0484 0.200 Uiso 1 1 calc R U . . .
H57B H 0.2935 0.8189 0.0113 0.200 Uiso 1 1 calc R U . . .
H57C H 0.2662 0.7550 0.0052 0.200 Uiso 1 1 calc R U . . .
C55 C 0.1000(6) 0.9421(10) 0.0127(7) 0.117(7) Uani 1 1 d . . . . .
H55 H 0.0922 0.9419 0.0410 0.140 Uiso 1 1 calc R U . . .
S2 S 0.3100(2) 0.2899(3) 0.2088(3) 0.036(2) Uani 0.582(14) 1 d . . P A 1
F5 F 0.3035(5) 0.4065(7) 0.2155(5) 0.080(5) Uiso 0.582(14) 1 d D . P A 1
F6 F 0.3663(6) 0.3623(8) 0.2471(6) 0.098(6) Uiso 0.582(14) 1 d D . P A 1
F4 F 0.3470(8) 0.3735(11) 0.1769(7) 0.148(9) Uiso 0.582(14) 1 d D . P A 1
C501 C 0.3374(8) 0.3658(13) 0.2140(6) 0.082(8) Uiso 0.582(14) 1 d D . P A 1
O25 O 0.3463(5) 0.2493(7) 0.1968(5) 0.047(4) Uiso 0.582(14) 1 d . . P A 1
O24 O 0.2724(7) 0.2914(9) 0.1846(7) 0.092(6) Uiso 0.582(14) 1 d . . P A 1
O26 O 0.3000(6) 0.2802(9) 0.2478(6) 0.080(6) Uiso 0.582(14) 1 d . . P A 1
S2A S 0.3076(10) 0.2963(17) 0.2090(9) 0.186(15) Uani 0.418(14) 1 d . . P A 2
O25A O 0.3304(13) 0.2384(17) 0.2096(11) 0.110(11) Uiso 0.418(14) 1 d . . P A 2
O26A O 0.3082(15) 0.333(2) 0.1726(14) 0.156(16) Uiso 0.418(14) 1 d . . P A 2
O24A O 0.2645(15) 0.2862(18) 0.2157(13) 0.136(13) Uiso 0.418(14) 1 d . . P A 2
F5A F 0.3041(8) 0.4005(11) 0.2467(8) 0.099(8) Uiso 0.418(14) 1 d . . P A 2
F6A F 0.3702(6) 0.3776(9) 0.2205(6) 0.067(6) Uiso 0.418(14) 1 d . . P A 2
C502 C 0.3269(16) 0.339(2) 0.2495(15) 0.098(14) Uiso 0.418(14) 1 d . . P A 2
F4A F 0.3174(16) 0.314(2) 0.2831(15) 0.216(19) Uiso 0.418(14) 1 d . . P A 2
S3 S 0.19537(12) 0.64557(16) 0.35939(14) 0.0722(12) Uani 1 1 d . . . . .
Cl7 Cl 0.09912(13) 0.7527(2) 0.60685(12) 0.0815(11) Uani 1 1 d . . . . .
S5 S 0.03429(11) 0.56846(18) 0.63638(12) 0.0660(10) Uani 1 1 d . . . . .
Cl2 Cl 0.2161(2) 0.46831(19) 0.40878(12) 0.1129(19) Uani 1 1 d . . . . .
O23 O 0.2774(4) 0.2161(5) 0.3815(3) 0.087(3) Uani 1 1 d . . . . .
O21 O 0.3188(4) 0.1897(5) 0.4394(4) 0.096(4) Uani 1 1 d . . . . .
O22 O 0.2665(4) 0.2743(4) 0.4406(3) 0.081(3) Uani 1 1 d . . . . .
F3 F 0.3570(3) 0.3187(5) 0.4370(3) 0.117(4) Uani 1 1 d D . . . .
F1 F 0.3176(4) 0.3397(4) 0.3843(3) 0.123(4) Uani 1 1 d D . . . .
C201 C 0.3351(5) 0.2921(7) 0.4059(4) 0.088(5) Uani 1 1 d D . . . .
F2 F 0.3673(4) 0.2694(5) 0.3851(4) 0.122(4) Uani 1 1 d D . . . .
C203 C 0.1466(7) 0.6003(10) 0.3520(6) 0.099(6) Uani 1 1 d . . . . .
O27 O 0.2246(3) 0.6050(6) 0.3790(4) 0.097(4) Uani 1 1 d . . . . .
O28 O 0.2091(4) 0.6619(9) 0.3226(5) 0.178(9) Uani 1 1 d . . . . .
F8 F 0.1305(3) 0.5857(6) 0.3878(4) 0.133(5) Uani 1 1 d . . . . .
F9 F 0.1146(4) 0.6297(10) 0.3331(5) 0.230(10) Uani 1 1 d . . . . .
F7 F 0.1518(7) 0.5503(9) 0.3351(6) 0.233(10) Uani 1 1 d . . . . .
O35 O 0.0690(3) 0.5912(5) 0.6119(4) 0.086(3) Uani 1 1 d . . . . .
O33 O 0.0058(4) 0.6193(6) 0.6488(4) 0.107(4) Uani 1 1 d . . . . .
O34 O 0.0484(4) 0.5237(6) 0.6652(4) 0.123(5) Uani 1 1 d . . . . .
F14 F -0.0377(3) 0.5059(5) 0.6191(4) 0.114(4) Uani 1 1 d . . . . .
F13 F 0.0163(5) 0.4797(7) 0.5874(4) 0.162(6) Uani 1 1 d . . . . .
C205 C -0.0029(6) 0.5294(9) 0.6008(6) 0.087(5) Uani 1 1 d . . . . .
Cl1 Cl 0.28278(17) 0.4460(2) 0.47018(11) 0.0877(12) Uani 1 1 d . . . . .
C87 C 0.1034(6) 1.3008(9) 0.4139(5) 0.104(6) Uani 1 1 d . . . . .
H87A H 0.1169 1.2623 0.4247 0.156 Uiso 1 1 calc R U . . .
H87B H 0.0735 1.2916 0.4021 0.156 Uiso 1 1 calc R U . . .
H87C H 0.1010 1.3314 0.4352 0.156 Uiso 1 1 calc R U . . .
C88 C 0.2162(9) 1.3853(10) 0.2893(8) 0.141(10) Uani 1 1 d . . . . .
H88 H 0.2382 1.3518 0.2834 0.169 Uiso 1 1 calc R U . . .
Cl3 Cl 0.19665(17) 0.3871(2) 0.47397(13) 0.0969(14) Uani 1 1 d . . . . .
C211 C 0.2374(6) 0.4153(7) 0.4422(4) 0.076(4) Uani 1 1 d . . . . .
C58 C 0.1766(6) 0.9129(8) -0.0168(4) 0.073(4) Uani 1 1 d . . . . .
H58 H 0.1714 0.9457 -0.0354 0.088 Uiso 1 1 calc R U . . .
C67 C 0.4138(5) 1.1372(9) 0.0675(6) 0.092(5) Uani 1 1 d . . . . .
H67 H 0.4218 1.1211 0.0947 0.110 Uiso 1 1 calc R U . . .
C68 C 0.4170(6) 1.0853(10) 0.0399(9) 0.162(12) Uani 1 1 d . . . . .
H68A H 0.3986 1.0506 0.0484 0.242 Uiso 1 1 calc R U . . .
H68B H 0.4483 1.0718 0.0395 0.242 Uiso 1 1 calc R U . . .
H68C H 0.4065 1.0988 0.0134 0.242 Uiso 1 1 calc R U . . .
C46 C 0.5187(8) 0.8318(17) 0.1744(8) 0.186(15) Uani 1 1 d . . . . .
H46 H 0.4998 0.8702 0.1716 0.223 Uiso 1 1 calc R U . . .
C45 C 0.5261(5) 0.8265(10) 0.2168(7) 0.101(6) Uani 1 1 d . . . . .
S21 S 0.52598(15) 0.5210(3) 0.32171(18) 0.0487(18) Uani 0.613(9) 1 d D . P B 1
O39 O 0.5523(5) 0.5148(7) 0.3589(5) 0.072(5) Uiso 0.613(9) 1 d D . P B 1
O40 O 0.5480(5) 0.5059(7) 0.2863(5) 0.056(5) Uiso 0.613(9) 1 d D . P B 1
O41 O 0.4795(5) 0.4990(7) 0.3211(5) 0.067(4) Uiso 0.613(9) 1 d D . P B 1
C207 C 0.5203(6) 0.6058(10) 0.3183(5) 0.055(6) Uiso 0.613(9) 1 d D . P B 1
F19 F 0.4985(5) 0.6289(7) 0.3479(4) 0.085(4) Uiso 0.613(9) 1 d D . P B 1
F20 F 0.4970(6) 0.6211(10) 0.2860(5) 0.065(5) Uani 0.613(9) 1 d D . P B 1
F21 F 0.5597(7) 0.6310(11) 0.3178(9) 0.071(7) Uani 0.613(9) 1 d D . P B 1
S21A S 0.5286(3) 0.5710(6) 0.3134(3) 0.067(4) Uani 0.387(9) 1 d D . P B 2
O39A O 0.5603(14) 0.619(2) 0.3275(16) 0.09(2) Uani 0.387(9) 1 d D . P B 2
O40A O 0.5479(9) 0.5119(11) 0.3024(9) 0.063(9) Uiso 0.387(9) 1 d D . P B 2
O41A O 0.4901(13) 0.5955(19) 0.2893(13) 0.13(3) Uani 0.387(9) 1 d D . P B 2
C208 C 0.5045(8) 0.5509(11) 0.3597(7) 0.069(10) Uiso 0.387(9) 1 d D . P B 2
F19A F 0.4726(7) 0.5083(11) 0.3533(8) 0.104(8) Uiso 0.387(9) 1 d D . P B 2
F20A F 0.5352(8) 0.5274(12) 0.3837(8) 0.113(9) Uiso 0.387(9) 1 d D . P B 2
F21A F 0.4872(7) 0.6000(10) 0.3750(7) 0.093(7) Uiso 0.387(9) 1 d D . P B 2
C70 C 0.2362(7) 1.2502(8) 0.0752(7) 0.129(8) Uani 1 1 d . . . . .
H70A H 0.2157 1.2312 0.0551 0.193 Uiso 1 1 calc R U . . .
H70B H 0.2366 1.2956 0.0714 0.193 Uiso 1 1 calc R U . . .
H70C H 0.2260 1.2407 0.1015 0.193 Uiso 1 1 calc R U . . .
C69 C 0.4493(7) 1.1875(11) 0.0573(9) 0.169(12) Uani 1 1 d . . . . .
H69A H 0.4444 1.2001 0.0296 0.253 Uiso 1 1 calc R U . . .
H69B H 0.4794 1.1699 0.0616 0.253 Uiso 1 1 calc R U . . .
H69C H 0.4463 1.2239 0.0745 0.253 Uiso 1 1 calc R U . . .
C80 C 0.0182(6) 1.2008(11) 0.1459(5) 0.117(8) Uani 1 1 d . . . . .
H80A H 0.0470 1.1806 0.1418 0.176 Uiso 1 1 calc R U . . .
H80B H 0.0234 1.2443 0.1538 0.176 Uiso 1 1 calc R U . . .
H80C H -0.0005 1.1995 0.1212 0.176 Uiso 1 1 calc R U . . .
C77 C -0.0592(5) 1.0688(11) 0.2778(7) 0.112(7) Uani 1 1 d . . . . .
H77 H -0.0416 1.0295 0.2820 0.135 Uiso 1 1 calc R U . . .
C78 C -0.0588(5) 1.1036(11) 0.3146(6) 0.115(7) Uani 1 1 d . . . . .
H78A H -0.0287 1.1199 0.3209 0.172 Uiso 1 1 calc R U . . .
H78B H -0.0675 1.0759 0.3359 0.172 Uiso 1 1 calc R U . . .
H78C H -0.0801 1.1383 0.3118 0.172 Uiso 1 1 calc R U . . .
S6 S 1.01991(19) 0.9092(3) 0.3436(2) 0.124(2) Uani 1 1 d . . . . .
C206 C 0.9629(9) 0.8954(10) 0.3589(6) 0.20(2) Uani 1 1 d D . . . .
C204 C 0.0425(5) 0.7309(8) 0.5996(5) 0.085(5) Uani 1 1 d . . . . .
Cl6 Cl 0.4603(9) 0.6292(8) 0.1527(8) 0.494(18) Uani 1 1 d . . . . .
C47 C 0.5422(6) 0.7716(10) 0.2349(10) 0.118(9) Uani 1 1 d . . . . .
H47 H 0.5478 0.7364 0.2188 0.142 Uiso 1 1 calc R U . . .
C50 C 0.5661(9) 0.8560(13) 0.1602(9) 0.186(11) Uani 1 1 d . U . . .
H50A H 0.5666 0.8524 0.1314 0.278 Uiso 1 1 calc R U . . .
H50B H 0.5902 0.8306 0.1727 0.278 Uiso 1 1 calc R U . . .
H50C H 0.5704 0.8998 0.1680 0.278 Uiso 1 1 calc R U . . .
O29 O 0.1834(6) 0.6951(7) 0.3819(8) 0.228(12) Uani 1 1 d . . . . .
S9 S 0.54322(14) 0.4618(2) 0.09119(14) 0.0908(14) Uani 1 1 d D . . . .
O38 O 1.0381(5) 0.8500(7) 0.3438(4) 0.120(4) Uani 1 1 d . . . . .
O37 O 1.0124(6) 0.9351(10) 0.3070(7) 0.217(11) Uani 1 1 d . . . . .
O36 O 1.0433(10) 0.9520(12) 0.3766(8) 0.281(15) Uani 1 1 d . . . . .
F17 F 0.9682(6) 0.8760(9) 0.3953(5) 0.197(8) Uani 1 1 d D . . . .
F18 F 0.9417(6) 0.8537(11) 0.3371(7) 0.208(9) Uani 1 1 d D . . . .
F16 F 0.9415(7) 0.9491(11) 0.3572(8) 0.299(14) Uani 1 1 d D . . . .
C29 C 0.2970(6) 1.1258(9) 0.5324(7) 0.113(7) Uani 1 1 d . . . . .
H29A H 0.2789 1.1107 0.5094 0.170 Uiso 1 1 calc R U . . .
H29B H 0.2964 1.1715 0.5329 0.170 Uiso 1 1 calc R U . . .
H29C H 0.2848 1.1095 0.5566 0.170 Uiso 1 1 calc R U . . .
C30 C 0.3732(9) 1.1402(12) 0.5593(8) 0.178(11) Uani 1 1 d D U . . .
H30A H 0.3617 1.1826 0.5630 0.267 Uiso 1 1 calc R U . . .
H30B H 0.4031 1.1425 0.5490 0.267 Uiso 1 1 calc R U . . .
H30C H 0.3748 1.1183 0.5847 0.267 Uiso 1 1 calc R U . . .
O46 O 0.5292(4) 0.4677(6) 0.1292(4) 0.101(4) Uiso 1 1 d . . . . .
C361 C 0.4905(11) 0.4588(19) 0.0604(13) 0.21(3) Uiso 0.5 1 d D . P . .
C89 C 0.1849(13) 1.4022(13) 0.2492(8) 0.214(18) Uani 1 1 d . . . . .
H89A H 0.2038 1.4191 0.2290 0.322 Uiso 1 1 calc R U . . .
H89B H 0.1624 1.4333 0.2556 0.322 Uiso 1 1 calc R U . . .
H89C H 0.1699 1.3643 0.2391 0.322 Uiso 1 1 calc R U . . .
C90 C 0.2408(15) 1.4440(11) 0.3023(10) 0.30(3) Uani 1 1 d . . . . .
H90A H 0.2221 1.4804 0.2956 0.452 Uiso 1 1 calc R U . . .
H90B H 0.2688 1.4469 0.2887 0.452 Uiso 1 1 calc R U . . .
H90C H 0.2474 1.4427 0.3309 0.452 Uiso 1 1 calc R U . . .
F15 F -0.0169(4) 0.5647(7) 0.5725(4) 0.153(6) Uani 1 1 d . . . . .
C60 C 0.1010(10) 1.0046(15) -0.0009(10) 0.198(13) Uani 1 1 d . U . . .
H60A H 0.0705 1.0184 -0.0085 0.297 Uiso 1 1 calc R U . . .
H60B H 0.1195 1.0070 -0.0239 0.297 Uiso 1 1 calc R U . . .
H60C H 0.1138 1.0315 0.0202 0.297 Uiso 1 1 calc R U . . .
C59 C 0.0625(7) 0.9113(14) -0.0121(7) 0.159(11) Uani 1 1 d . . . . .
H59A H 0.0354 0.9369 -0.0115 0.239 Uiso 1 1 calc R U . . .
H59B H 0.0566 0.8698 -0.0014 0.239 Uiso 1 1 calc R U . . .
H59C H 0.0713 0.9074 -0.0394 0.239 Uiso 1 1 calc R U . . .
C39 C 0.3424(7) 0.6081(7) 0.3902(5) 0.100(6) Uani 1 1 d . . . . .
H39A H 0.3454 0.6485 0.3771 0.149 Uiso 1 1 calc R U . . .
H39B H 0.3569 0.6098 0.4168 0.149 Uiso 1 1 calc R U . . .
H39C H 0.3106 0.5982 0.3920 0.149 Uiso 1 1 calc R U . . .
C40 C 0.3572(7) 0.4923(7) 0.3837(5) 0.101(6) Uani 1 1 d . . . . .
H40A H 0.3254 0.4815 0.3809 0.151 Uiso 1 1 calc R U . . .
H40B H 0.3671 0.4921 0.4117 0.151 Uiso 1 1 calc R U . . .
H40C H 0.3746 0.4616 0.3695 0.151 Uiso 1 1 calc R U . . .
Cl5 Cl 0.47214(17) 0.5467(3) 0.20831(19) 0.136(2) Uani 1 1 d . . . . .
Cl4 Cl 0.4098(2) 0.4992(5) 0.1502(2) 0.208(4) Uani 1 1 d . . . . .
C401 C 0.4555(7) 0.5502(9) 0.1600(6) 0.111(7) Uani 1 1 d . . . . .
Cl8 Cl 0.0102(2) 0.7717(3) 0.6323(2) 0.155(3) Uani 1 1 d . . . . .
Cl9 Cl 0.02542(19) 0.7374(4) 0.55094(17) 0.152(3) Uani 1 1 d . . . . .
C18 C 0.0470(10) 0.9526(17) 0.5570(10) 0.26(2) Uani 1 1 d . . . . .
H18A H 0.0507 0.9603 0.5855 0.392 Uiso 1 1 calc R U . . .
H18B H 0.0390 0.9088 0.5523 0.392 Uiso 1 1 calc R U . . .
H18C H 0.0233 0.9795 0.5454 0.392 Uiso 1 1 calc R U . . .
C20 C 0.1012(9) 0.7448(12) 0.4316(11) 0.228(19) Uani 1 1 d . . . . .
H20A H 0.0870 0.7551 0.4057 0.342 Uiso 1 1 calc R U . . .
H20B H 0.0860 0.7089 0.4428 0.342 Uiso 1 1 calc R U . . .
H20C H 0.1327 0.7345 0.4287 0.342 Uiso 1 1 calc R U . . .
C19 C 0.0847(12) 1.0180(15) 0.5086(10) 0.219(14) Uani 1 1 d D U . . .
H19A H 0.0663 1.0024 0.4859 0.328 Uiso 1 1 calc R U . . .
H19B H 0.1134 1.0329 0.4996 0.328 Uiso 1 1 calc R U . . .
H19C H 0.0691 1.0523 0.5211 0.328 Uiso 1 1 calc R U . . .
S11A S 0.2275(2) 0.8535(3) 0.5980(2) 0.0527(16) Uiso 0.5 1 d . . P . .
S11 S 0.2239(3) 0.8194(5) 0.6213(3) 0.091(3) Uiso 0.5 1 d . . P . .
O47 O 0.5640(10) 0.5189(15) 0.0760(9) 0.136(10) Uiso 0.5 1 d . . P . .
C49 C 0.5483(6) 0.8069(12) 0.3461(8) 0.134(8) Uani 1 1 d . . . . .
H49A H 0.5784 0.8198 0.3556 0.201 Uiso 1 1 calc R U . . .
H49B H 0.5442 0.7624 0.3518 0.201 Uiso 1 1 calc R U . . .
H49C H 0.5260 0.8313 0.3596 0.201 Uiso 1 1 calc R U . . .
C48 C 0.4946(13) 0.7894(19) 0.1515(12) 0.246(17) Uani 1 1 d . U . . .
H48A H 0.4627 0.7997 0.1517 0.369 Uiso 1 1 calc R U . . .
H48B H 0.4996 0.7474 0.1623 0.369 Uiso 1 1 calc R U . . .
H48C H 0.5042 0.7910 0.1244 0.369 Uiso 1 1 calc R U . . .
Cl12 Cl 0.6311(2) 0.0777(5) 0.9919(3) 0.105(3) Uani 0.5 1 d . . P . .
Cl11 Cl 0.5520(3) 0.0730(6) 1.0310(3) 0.113(3) Uani 0.5 1 d . . P . .
Cl14 Cl 0.2393(3) 0.0788(4) 0.6299(3) 0.083(2) Uiso 0.5 1 d D . P . .
Cl10 Cl 0.5573(7) 0.1734(10) 0.9777(6) 0.105(6) Uiso 0.25 1 d . . P . .
Cl15 Cl 0.1806(4) 0.0901(6) 0.5577(4) 0.139(4) Uiso 0.5 1 d D . P . .
Cl16 Cl 0.1472(4) 0.0369(6) 0.6256(4) 0.136(4) Uiso 0.5 1 d D . P . .
F32 F 0.5071(14) 0.4620(19) 0.0256(13) 0.224(16) Uiso 0.5 1 d D . P . .
Cl19 Cl 0.4209(3) 0.3266(5) 0.9518(3) 0.097(3) Uiso 0.5 1 d . . P . .
Cl20 Cl 0.5039(5) 0.3257(7) 0.9964(4) 0.151(5) Uiso 0.5 1 d . . P . .
C571 C 0.4755(12) 0.3414(17) 0.9518(11) 0.096(11) Uiso 0.5 1 d . . P . .
F33 F 0.4758(10) 0.5166(15) 0.0638(9) 0.164(10) Uiso 0.5 1 d D . P . .
Cl21 Cl 0.5014(7) 0.3368(10) 0.9118(7) 0.138(7) Uiso 0.3 1 d . . P . .
O121 O 0.1615(7) 0.1291(9) 0.1516(6) 0.175(7) Uiso 1 1 d . . . . .
O122 O 0.3506(5) 0.8677(6) 0.1529(4) 0.116(4) Uiso 1 1 d . . . . .
C302 C 0.3763(8) 0.9052(11) 0.1282(7) 0.127(7) Uiso 1 1 d . . . . .
C305 C 0.3292(9) 0.7623(13) 0.1310(8) 0.145(9) Uiso 1 1 d . . . . .
C306 C 0.3630(11) 0.7255(14) 0.1420(9) 0.174(11) Uiso 1 1 d . . . . .
C307 C 0.2942(5) 0.7532(8) 0.4188(5) 0.082(4) Uiso 1 1 d . . . . .
O125 O 0.3204(3) 0.7873(5) 0.3913(3) 0.078(3) Uiso 1 1 d . . . . .
O127 O 0.1433(9) 0.1058(13) 0.4388(8) 0.115(8) Uiso 0.5 1 d . . P . .
C308 C 0.1262(9) 0.0990(13) 0.1152(8) 0.157(9) Uiso 1 1 d . . . . .
C262 C 0.5814(14) 0.101(2) 0.9898(12) 0.114(13) Uiso 0.5 1 d . . P . .
C263 C 0.1970(6) 0.0416(17) 0.5989(6) 0.108(12) Uiso 0.5 1 d D . P . .
C79 C -0.1088(9) 1.0521(13) 0.2648(8) 0.164(10) Uiso 1 1 d . . . . .
H79A H -0.1152 1.0092 0.2727 0.245 Uiso 1 1 calc R U . . .
H79B H -0.1131 1.0559 0.2360 0.245 Uiso 1 1 calc R U . . .
H79C H -0.1291 1.0809 0.2774 0.245 Uiso 1 1 calc R U . . .
O151 O 0.4053(6) 0.7987(9) 0.4233(6) 0.171(7) Uiso 1 1 d . . . . .
C271 C 0.4363(8) 0.7496(12) 0.4086(8) 0.141(8) Uiso 1 1 d . . . . .
C272 C 0.0626(9) 0.1026(14) 0.3931(8) 0.150(9) Uiso 1 1 d . . . . .
C273 C 0.0789(10) 0.0460(14) 0.3938(8) 0.160(10) Uiso 1 1 d . . . . .
C274 C 0.1966(14) 0.1507(19) 0.4576(12) 0.237(16) Uiso 1 1 d . . . . .
O51 O 0.2700(6) 0.8417(9) 0.6204(6) 0.092(5) Uiso 0.6 1 d . . P . .
F53 F 0.2033(9) 0.8519(13) 0.6794(8) 0.140(8) Uiso 0.5 1 d . . P . .
F51 F 0.1549(6) 0.8719(8) 0.6399(5) 0.076(4) Uiso 0.5 1 d . . P . .
F52 F 0.2066(6) 0.9320(9) 0.6493(6) 0.094(5) Uiso 0.5 1 d . . P . .
C372 C 0.1899(9) 0.8716(13) 0.6451(9) 0.061(7) Uiso 0.5 1 d . . P . .
O52 O 0.2004(9) 0.8018(14) 0.5845(9) 0.112(8) Uiso 0.5 1 d . . P . .
O53 O 0.2139(8) 0.9065(13) 0.5741(7) 0.128(8) Uiso 0.6 1 d . . P . .
O53A O 0.2040(8) 0.7562(11) 0.6290(7) 0.098(7) Uiso 0.5 1 d . . P . .
Cl22 Cl 0.4681(19) 0.248(3) 0.9556(17) 0.24(2) Uiso 0.2 1 d . . P . .
C371 C 0.2221(13) 0.8109(19) 0.6606(12) 0.100(11) Uiso 0.5 1 d . . P . .
O51A O 0.2557(10) 0.9060(15) 0.6129(9) 0.140(10) Uiso 0.5 1 d . . P . .
F54 F 0.2041(13) 0.850(2) 0.5695(12) 0.203(14) Uiso 0.5 1 d . . P . .
O301 O 0.0221(4) 0.3108(5) 0.2849(3) 0.090(3) Uiso 1 1 d . . . . .
O302 O 0.0297(9) 0.3669(12) 0.2645(8) 0.238(10) Uiso 1 1 d . . . . .
C362 C 0.4634(8) 0.4542(11) 0.0584(7) 0.048(6) Uiso 0.5 1 d . . P . .
O48 O 0.5713(8) 0.4157(11) 0.0818(7) 0.097(7) Uiso 0.5 1 d . . P . .
O171 O 0.0637(8) 0.3319(11) 0.5228(7) 0.205(8) Uiso 1 1 d . . . . .
C382 C 0.1117(8) 0.2172(12) 0.5680(8) 0.140(8) Uiso 1 1 d . . . . .
C381 C 0.4195(5) 0.6146(9) 0.1452(5) 0.075(4) Uiso 1 1 d . . . . .
C383 C 0.0279(8) 0.2316(12) 0.5434(8) 0.144(8) Uiso 1 1 d . . . . .
C385 C 0.1136(9) 0.2377(13) 0.5206(8) 0.152(9) Uiso 1 1 d . . . . .
C384 C 0.0603(10) 0.1960(14) 0.4998(9) 0.178(11) Uiso 1 1 d . . . . .
C386 C 0.1145(10) 0.3123(14) 0.5291(9) 0.169(10) Uiso 1 1 d . . . . .
C387 C 0.1880(8) 0.2364(11) 0.1718(7) 0.126(7) Uiso 1 1 d . . . . .
C388 C 0.1551(11) 0.2823(15) 0.1684(9) 0.179(11) Uiso 1 1 d . . . . .
Cl41 Cl 0.5865(8) 0.1812(11) 0.9997(8) 0.125(7) Uiso 0.25 1 d . . P . .

loop_
_atom_site_aniso_label
_atom_site_aniso_U_11
_atom_site_aniso_U_22
_atom_site_aniso_U_33
_atom_site_aniso_U_23
_atom_site_aniso_U_13
_atom_site_aniso_U_12
S1 0.070(2) 0.0440(19) 0.066(2) -0.0109(17) -0.0015(18) 0.0113(16)
Ru3 0.0255(4) 0.0227(5) 0.0699(7) 0.0020(4) -0.0082(4) 0.0063(3)
Ru1 0.0314(4) 0.0502(6) 0.0344(5) 0.0107(4) 0.0030(4) -0.0023(4)
Ru6 0.0467(5) 0.0382(5) 0.0354(5) 0.0052(4) 0.0007(4) -0.0082(4)
Ru2 0.0321(4) 0.0409(5) 0.0388(6) 0.0002(4) -0.0062(4) 0.0046(4)
Ru5 0.0451(5) 0.0508(6) 0.0296(5) 0.0069(4) 0.0006(4) -0.0185(4)
Ru7 0.0309(4) 0.0389(5) 0.0596(7) -0.0065(5) -0.0057(4) 0.0206(4)
Ru8 0.0279(4) 0.0353(5) 0.0641(7) -0.0085(5) 0.0103(4) 0.0081(4)
Ru4 0.0208(4) 0.0399(6) 0.1139(10) -0.0216(6) 0.0139(5) 0.0022(4)
Co1 0.0161(6) 0.0235(7) 0.0302(8) 0.0032(6) -0.0008(5) -0.0020(5)
Co2 0.0177(6) 0.0217(7) 0.0354(8) -0.0027(6) 0.0030(5) -0.0030(5)
O13 0.023(3) 0.041(4) 0.057(5) -0.009(4) 0.001(3) 0.005(3)
C12 0.068(12) 0.093(16) 0.20(3) 0.085(18) 0.058(16) 0.002(11)
C14 0.034(6) 0.080(10) 0.081(11) -0.005(9) 0.023(7) 0.005(6)
C15 0.031(6) 0.079(10) 0.072(11) 0.023(8) 0.007(6) -0.005(6)
C16 0.037(8) 0.17(2) 0.064(11) -0.024(13) -0.001(7) -0.041(10)
C13 0.055(9) 0.123(16) 0.069(11) 0.047(11) 0.023(8) -0.006(10)
C11 0.062(11) 0.075(13) 0.18(2) -0.009(15) 0.057(13) -0.025(10)
C17 0.141(11) 0.159(12) 0.149(12) -0.005(9) 0.055(9) 0.009(9)
C21 0.064(9) 0.079(11) 0.079(12) 0.015(9) -0.049(9) -0.001(8)
C23 0.046(8) 0.070(11) 0.097(12) 0.002(9) -0.011(8) -0.011(7)
C22 0.032(6) 0.051(9) 0.086(11) -0.005(7) -0.009(6) 0.007(6)
C24 0.068(9) 0.072(10) 0.074(11) -0.003(9) -0.029(8) -0.014(8)
C26 0.084(11) 0.123(15) 0.033(9) 0.030(9) -0.042(8) -0.026(10)
C28 0.097(14) 0.079(13) 0.26(3) -0.103(16) -0.084(16) 0.041(11)
C25 0.067(9) 0.109(14) 0.045(9) -0.037(9) -0.025(7) 0.023(9)
C27 0.115(15) 0.064(12) 0.22(3) 0.046(13) -0.085(16) 0.015(10)
N2 0.028(4) 0.018(4) 0.042(5) -0.005(4) -0.001(4) 0.002(3)
N1 0.030(4) 0.026(5) 0.034(5) 0.010(4) 0.001(4) 0.005(3)
C112 0.024(5) 0.021(5) 0.034(6) 0.002(4) -0.003(4) 0.002(4)
C113 0.017(4) 0.025(5) 0.031(6) -0.003(4) -0.003(4) 0.000(4)
C111 0.028(5) 0.030(6) 0.037(7) 0.012(5) -0.005(4) 0.000(4)
C114 0.037(5) 0.022(5) 0.035(6) 0.007(4) 0.000(5) -0.001(4)
C115 0.030(5) 0.023(5) 0.036(6) -0.004(5) 0.002(4) 0.001(4)
C123 0.017(4) 0.018(5) 0.046(7) -0.002(4) 0.001(4) 0.003(3)
C125 0.037(5) 0.017(5) 0.037(7) -0.009(4) 0.001(5) -0.007(4)
C124 0.038(5) 0.016(5) 0.033(6) -0.006(4) 0.006(4) 0.000(4)
C122 0.030(5) 0.018(5) 0.040(7) -0.002(4) 0.006(4) -0.005(4)
C121 0.040(6) 0.012(5) 0.053(8) 0.001(5) 0.007(5) 0.001(4)
O3 0.041(4) 0.040(4) 0.039(5) 0.014(3) 0.000(3) 0.001(3)
O4 0.031(4) 0.040(4) 0.030(4) 0.001(3) -0.001(3) 0.006(3)
O1 0.036(4) 0.042(4) 0.031(4) 0.014(3) -0.008(3) -0.005(3)
O2 0.033(4) 0.041(4) 0.028(4) 0.006(3) 0.005(3) 0.010(3)
C1 0.032(5) 0.029(6) 0.024(6) 0.010(4) -0.007(4) -0.001(4)
C2 0.024(5) 0.040(6) 0.021(6) -0.001(4) -0.001(4) -0.001(4)
C6 0.033(5) 0.032(6) 0.025(6) 0.011(5) 0.005(4) -0.008(4)
C5 0.039(6) 0.041(7) 0.022(6) 0.011(5) 0.003(4) -0.001(5)
C3 0.019(5) 0.033(6) 0.072(9) -0.019(6) 0.002(5) 0.004(5)
C8 0.029(5) 0.027(6) 0.067(9) 0.006(6) 0.012(6) 0.015(5)
C7 0.016(5) 0.042(7) 0.057(8) -0.017(6) 0.000(5) 0.010(4)
C4 0.016(5) 0.023(6) 0.079(9) -0.011(6) -0.005(5) 0.003(4)
C72 0.025(5) 0.052(8) 0.067(9) -0.007(7) -0.012(5) 0.017(5)
C73 0.045(7) 0.061(9) 0.085(11) 0.025(8) 0.009(7) 0.035(6)
C75 0.100(13) 0.120(17) 0.071(13) -0.031(12) -0.039(10) 0.043(12)
C74 0.042(7) 0.102(13) 0.085(12) -0.006(10) -0.028(7) 0.043(8)
C71 0.030(6) 0.069(10) 0.098(12) 0.026(9) -0.027(7) -0.012(6)
C76 0.058(8) 0.033(7) 0.117(14) -0.031(9) -0.035(9) 0.022(6)
C85 0.070(9) 0.056(9) 0.092(12) -0.033(9) 0.026(9) -0.007(7)
C84 0.059(8) 0.058(9) 0.098(13) -0.020(9) 0.015(8) 0.031(7)
C82 0.090(11) 0.023(7) 0.098(13) -0.014(7) 0.032(9) 0.004(7)
C81 0.045(7) 0.067(10) 0.106(14) -0.045(10) 0.005(8) -0.014(7)
C83 0.136(15) 0.005(6) 0.125(15) -0.006(7) -0.009(12) 0.009(7)
C86 0.061(8) 0.054(8) 0.066(10) -0.013(7) -0.009(7) 0.007(7)
N3 0.021(4) 0.035(5) 0.042(6) -0.005(4) -0.002(4) 0.000(3)
N7 0.036(5) 0.036(5) 0.049(6) -0.003(5) 0.000(4) 0.022(4)
N8 0.025(4) 0.030(5) 0.040(5) -0.005(4) 0.003(4) 0.004(3)
N5 0.034(5) 0.040(5) 0.038(5) 0.007(4) -0.001(4) -0.001(4)
N4 0.030(4) 0.028(5) 0.061(7) -0.009(4) 0.002(4) 0.011(4)
N6 0.032(5) 0.036(5) 0.043(6) 0.004(4) 0.002(4) -0.005(4)
C153 0.026(5) 0.018(5) 0.033(6) 0.005(4) 0.006(4) 0.002(4)
C152 0.025(5) 0.048(7) 0.030(6) 0.013(5) 0.009(4) 0.010(4)
C151 0.023(5) 0.060(8) 0.037(7) 0.011(6) 0.001(4) -0.002(5)
C154 0.019(4) 0.026(5) 0.026(6) 0.004(4) -0.006(4) 0.001(4)
C155 0.019(5) 0.034(6) 0.038(7) -0.004(5) 0.004(4) -0.006(4)
C163 0.025(5) 0.018(5) 0.029(6) -0.007(4) 0.001(4) -0.001(4)
C165 0.029(5) 0.053(7) 0.042(7) -0.001(6) 0.007(5) 0.002(5)
C161 0.029(5) 0.041(6) 0.038(7) 0.000(5) -0.002(5) 0.006(4)
C164 0.030(5) 0.034(6) 0.033(6) 0.007(5) 0.007(4) -0.003(4)
C162 0.019(5) 0.042(6) 0.035(7) -0.004(5) -0.004(4) -0.004(4)
C175 0.038(6) 0.044(7) 0.045(7) 0.010(5) 0.009(5) 0.022(5)
C173 0.023(4) 0.021(5) 0.026(5) -0.006(4) 0.002(4) -0.001(4)
C172 0.028(5) 0.039(6) 0.035(6) 0.002(5) 0.006(4) 0.016(4)
C174 0.031(5) 0.035(6) 0.046(7) 0.013(5) 0.009(5) 0.005(4)
C171 0.034(5) 0.052(7) 0.034(7) 0.003(5) 0.015(5) 0.014(5)
C184 0.019(4) 0.032(6) 0.038(6) 0.001(5) 0.009(4) 0.004(4)
C185 0.039(6) 0.037(6) 0.038(7) 0.001(5) 0.010(5) -0.004(5)
C183 0.022(4) 0.022(5) 0.037(6) -0.010(4) 0.002(4) 0.000(4)
C181 0.027(5) 0.045(7) 0.039(7) -0.006(5) 0.010(4) 0.000(5)
C182 0.025(5) 0.025(5) 0.034(6) -0.001(4) 0.007(4) 0.000(4)
C31 0.037(6) 0.028(6) 0.083(10) 0.007(6) -0.009(6) 0.008(5)
C32 0.039(6) 0.038(7) 0.082(10) -0.012(6) -0.017(6) 0.009(5)
C36 0.033(6) 0.036(7) 0.143(16) 0.032(8) 0.014(8) -0.005(5)
C35 0.049(8) 0.050(9) 0.153(19) 0.002(11) -0.037(11) -0.019(7)
C37 0.078(9) 0.045(8) 0.065(10) 0.011(7) -0.002(7) 0.008(7)
C34 0.101(12) 0.009(6) 0.107(14) -0.003(7) -0.041(10) -0.018(6)
C38 0.173(19) 0.057(10) 0.100(15) 0.010(9) -0.085(14) -0.016(11)
C33 0.069(8) 0.016(6) 0.078(10) -0.012(6) -0.018(7) 0.005(5)
C43 0.042(8) 0.079(12) 0.16(2) -0.030(13) 0.021(10) -0.028(8)
C44 0.061(7) 0.089(9) 0.114(9) -0.007(8) 0.015(7) -0.022(7)
C41 0.020(7) 0.087(14) 0.22(3) -0.001(18) 0.009(12) 0.006(7)
C42 0.023(7) 0.121(18) 0.19(2) -0.040(18) -0.018(10) 0.000(9)
C145 0.032(5) 0.025(6) 0.062(8) -0.019(5) 0.021(5) -0.004(4)
C143 0.022(5) 0.022(5) 0.040(7) 0.001(5) 0.002(4) -0.001(4)
C141 0.038(6) 0.033(6) 0.054(8) 0.002(5) 0.003(5) 0.018(5)
C144 0.034(5) 0.025(5) 0.033(6) -0.003(5) 0.007(4) 0.000(4)
C142 0.036(6) 0.038(6) 0.043(7) -0.010(5) 0.003(5) 0.013(5)
C131 0.029(5) 0.023(5) 0.044(7) 0.008(5) -0.003(5) -0.001(4)
C132 0.021(4) 0.028(5) 0.032(6) 0.000(4) -0.006(4) 0.004(4)
C133 0.015(4) 0.021(5) 0.042(6) 0.007(4) 0.004(4) 0.000(4)
C134 0.027(5) 0.026(5) 0.041(7) 0.005(5) -0.001(4) 0.007(4)
C135 0.038(5) 0.026(6) 0.040(7) -0.007(5) -0.008(5) 0.011(4)
O6 0.035(4) 0.037(4) 0.060(5) -0.004(4) -0.017(4) 0.016(3)
O5 0.039(4) 0.032(4) 0.064(5) -0.006(4) 0.009(4) 0.007(3)
O8 0.022(3) 0.031(4) 0.086(6) -0.010(4) -0.010(4) 0.012(3)
O7 0.038(4) 0.033(4) 0.084(6) -0.018(4) 0.028(4) -0.001(3)
O9 0.036(4) 0.059(5) 0.037(5) 0.019(4) 0.001(3) -0.005(4)
O10 0.041(4) 0.037(5) 0.031(4) -0.004(3) 0.016(3) -0.010(3)
O11 0.037(4) 0.033(4) 0.040(5) 0.009(3) -0.004(3) 0.003(3)
O12 0.030(4) 0.041(4) 0.030(4) 0.000(3) 0.004(3) -0.010(3)
O16 0.035(4) 0.045(5) 0.063(6) 0.006(4) 0.008(4) 0.005(4)
O15 0.025(3) 0.044(5) 0.064(6) -0.004(4) 0.010(4) 0.008(3)
O14 0.037(4) 0.050(5) 0.053(6) 0.002(4) -0.001(4) 0.019(4)
C95 0.065(7) 0.073(8) 0.059(7) 0.001(6) 0.008(6) -0.051(6)
C91 0.045(8) 0.039(9) 0.22(2) 0.046(12) -0.062(12) -0.038(7)
C92 0.056(9) 0.068(10) 0.080(11) -0.034(9) 0.015(8) -0.047(8)
C94 0.013(6) 0.053(9) 0.19(2) -0.030(11) 0.016(9) -0.012(5)
C96 0.016(4) 0.015(4) 0.024(5) 0.004(4) -0.003(4) -0.007(3)
C97 0.015(4) 0.023(5) 0.027(5) 0.003(4) -0.001(4) -0.001(3)
C98 0.012(4) 0.017(5) 0.024(5) 0.006(4) -0.002(3) -0.007(3)
C99 0.014(4) 0.022(5) 0.021(5) 0.002(4) 0.002(3) -0.003(3)
C105 0.047(7) 0.055(8) 0.050(8) -0.020(7) 0.008(6) -0.024(6)
C104 0.027(6) 0.043(7) 0.105(12) -0.002(8) -0.001(7) -0.011(5)
C102 0.023(5) 0.063(8) 0.069(10) -0.023(7) 0.018(6) -0.020(5)
C103 0.041(6) 0.052(8) 0.056(9) 0.021(6) -0.011(6) -0.030(6)
C101 0.027(6) 0.049(8) 0.091(11) 0.014(7) -0.031(6) -0.020(5)
C106 0.015(4) 0.016(5) 0.028(6) 0.000(4) 0.005(4) -0.003(3)
C109 0.013(4) 0.016(5) 0.034(6) 0.002(4) -0.001(4) -0.005(3)
C108 0.017(4) 0.026(5) 0.028(6) -0.004(4) 0.003(4) -0.001(4)
C107 0.012(4) 0.029(5) 0.034(6) 0.003(4) 0.005(4) -0.004(4)
C93 0.069(10) 0.107(14) 0.069(11) 0.048(10) -0.055(9) -0.045(10)
C54 0.066(9) 0.117(13) 0.039(8) 0.004(8) -0.012(7) -0.058(10)
C53 0.063(9) 0.076(10) 0.058(9) 0.016(8) -0.008(7) -0.043(8)
C51 0.127(16) 0.134(17) 0.040(9) -0.047(10) 0.037(10) -0.092(14)
C52 0.084(11) 0.111(13) 0.053(10) 0.002(9) -0.014(8) -0.063(10)
C63 0.081(10) 0.057(9) 0.045(8) 0.006(6) 0.017(7) -0.042(8)
C62 0.063(9) 0.057(9) 0.086(12) 0.011(8) -0.003(8) -0.035(7)
C64 0.077(10) 0.075(10) 0.067(11) 0.048(9) -0.014(8) -0.029(8)
C65 0.099(12) 0.051(9) 0.080(13) 0.001(8) 0.005(10) 0.007(8)
C61 0.101(12) 0.064(10) 0.043(9) 0.010(7) 0.006(8) -0.037(9)
C66 0.127(15) 0.048(9) 0.062(11) -0.007(8) 0.026(11) -0.034(10)
C56 0.076(10) 0.083(12) 0.085(13) -0.059(10) -0.016(9) -0.019(9)
C57 0.120(16) 0.107(16) 0.17(2) -0.094(15) 0.000(15) 0.012(13)
C55 0.066(11) 0.128(17) 0.149(19) 0.030(14) -0.056(11) -0.018(11)
S2 0.031(3) 0.021(3) 0.056(6) -0.006(3) 0.008(3) -0.007(2)
S2A 0.15(2) 0.28(3) 0.11(2) -0.044(19) -0.068(16) 0.10(2)
S3 0.0548(19) 0.045(2) 0.119(3) 0.033(2) 0.026(2) 0.0149(16)
Cl7 0.079(2) 0.091(3) 0.077(3) 0.008(2) 0.017(2) -0.012(2)
S5 0.0480(18) 0.069(2) 0.080(3) 0.008(2) -0.0032(17) -0.0099(17)
Cl2 0.220(6) 0.064(3) 0.052(2) -0.0073(19) -0.016(3) 0.062(3)
O23 0.110(8) 0.062(6) 0.087(8) -0.042(6) -0.004(6) 0.004(6)
O21 0.096(8) 0.072(7) 0.117(10) 0.017(7) -0.016(7) 0.028(6)
O22 0.113(8) 0.064(6) 0.066(7) -0.015(5) -0.003(6) 0.033(6)
F3 0.115(8) 0.113(8) 0.123(9) -0.058(7) 0.001(6) -0.035(6)
F1 0.181(11) 0.057(6) 0.129(9) 0.013(6) -0.008(8) -0.007(7)
C201 0.110(14) 0.073(12) 0.080(12) -0.027(10) -0.012(11) 0.019(10)
F2 0.132(9) 0.092(7) 0.149(10) -0.045(7) 0.072(8) -0.037(6)
C203 0.115(15) 0.095(14) 0.084(14) 0.002(12) -0.024(12) -0.002(12)
O27 0.066(6) 0.110(9) 0.116(10) 0.049(7) 0.008(6) 0.019(6)
O28 0.099(10) 0.26(2) 0.179(15) 0.153(15) 0.070(10) 0.074(11)
F8 0.091(7) 0.164(11) 0.145(11) 0.077(9) -0.001(7) -0.040(7)
F9 0.095(9) 0.37(3) 0.212(16) 0.164(17) -0.075(10) 0.000(12)
F7 0.234(19) 0.190(16) 0.26(2) -0.130(16) -0.098(16) -0.011(14)
O35 0.047(5) 0.075(7) 0.135(10) 0.012(7) 0.018(6) 0.013(5)
O33 0.099(8) 0.099(9) 0.128(11) -0.040(8) 0.051(8) -0.001(7)
O34 0.113(9) 0.126(11) 0.125(11) 0.068(9) -0.054(8) -0.033(8)
F14 0.068(6) 0.107(8) 0.163(10) 0.026(7) -0.021(6) -0.041(5)
F13 0.171(12) 0.138(11) 0.180(14) -0.079(10) 0.022(10) -0.006(10)
C205 0.070(10) 0.099(14) 0.089(14) -0.008(11) -0.020(9) 0.009(10)
Cl1 0.138(4) 0.078(3) 0.047(2) -0.0082(19) -0.002(2) 0.006(2)
C87 0.116(14) 0.135(16) 0.064(11) -0.032(11) 0.034(10) -0.026(12)
C88 0.17(2) 0.086(14) 0.18(2) -0.030(15) 0.090(19) -0.063(14)
Cl3 0.129(4) 0.099(3) 0.062(3) -0.026(2) 0.000(2) 0.006(3)
C211 0.134(14) 0.053(9) 0.042(8) 0.000(7) -0.001(8) 0.006(9)
C58 0.080(11) 0.088(12) 0.050(9) 0.011(8) -0.018(8) -0.040(9)
C67 0.064(10) 0.092(13) 0.121(15) 0.013(11) 0.020(10) -0.024(9)
C68 0.076(13) 0.111(17) 0.31(4) 0.01(2) 0.098(18) -0.015(12)
C46 0.112(17) 0.32(4) 0.13(2) -0.06(2) 0.082(17) -0.11(2)
C45 0.035(8) 0.104(15) 0.17(2) 0.002(14) 0.053(10) -0.011(8)
S21 0.031(2) 0.037(4) 0.078(4) 0.015(3) 0.002(2) 0.005(2)
F20 0.077(10) 0.056(13) 0.059(10) -0.007(7) -0.012(7) 0.037(8)
F21 0.076(13) 0.054(11) 0.083(15) 0.000(12) 0.007(10) -0.002(9)
S21A 0.057(6) 0.065(9) 0.079(7) -0.008(6) 0.023(5) 0.000(5)
O39A 0.08(3) 0.08(3) 0.10(4) 0.02(2) -0.03(2) -0.02(2)
O41A 0.12(4) 0.08(4) 0.19(5) -0.05(3) -0.07(3) 0.05(3)
C70 0.121(16) 0.068(12) 0.20(2) 0.056(13) 0.049(16) 0.024(11)
C69 0.110(16) 0.14(2) 0.26(3) -0.08(2) 0.072(18) -0.089(15)
C80 0.088(12) 0.22(2) 0.041(10) 0.053(12) 0.005(8) 0.028(14)
C77 0.061(10) 0.145(18) 0.127(18) 0.014(15) -0.027(11) -0.046(11)
C78 0.063(10) 0.18(2) 0.102(15) -0.016(15) 0.027(10) -0.037(12)
S6 0.109(4) 0.114(5) 0.152(6) 0.064(4) 0.052(4) 0.026(3)
C206 0.21(4) 0.15(3) 0.24(4) 0.08(3) 0.18(4) 0.09(3)
C204 0.061(9) 0.109(13) 0.087(12) 0.009(10) 0.013(8) -0.009(9)
Cl6 0.63(4) 0.229(16) 0.65(4) 0.114(19) 0.32(3) 0.17(2)
C47 0.038(9) 0.087(15) 0.24(3) -0.028(19) 0.062(14) 0.009(9)
C50 0.177(17) 0.187(18) 0.201(19) 0.008(15) 0.089(15) -0.036(15)
O29 0.149(14) 0.068(10) 0.48(4) -0.079(15) 0.122(19) -0.021(9)
S9 0.064(2) 0.119(4) 0.086(3) 0.009(3) -0.019(2) 0.027(2)
O38 0.112(10) 0.112(11) 0.139(12) 0.010(9) 0.032(8) 0.022(8)
O37 0.123(13) 0.22(2) 0.31(3) 0.17(2) 0.059(15) 0.028(13)
O36 0.33(3) 0.23(2) 0.27(3) -0.01(2) -0.07(2) -0.18(2)
F17 0.215(16) 0.260(19) 0.127(12) 0.036(12) 0.099(12) -0.020(14)
F18 0.100(10) 0.28(3) 0.25(2) 0.039(19) 0.021(11) -0.006(13)
F16 0.211(19) 0.27(2) 0.43(4) 0.06(2) 0.15(2) 0.152(19)
C29 0.101(14) 0.087(13) 0.15(2) -0.023(12) 0.003(13) -0.001(11)
C30 0.172(17) 0.154(16) 0.203(19) -0.052(15) -0.034(15) -0.020(14)
C89 0.38(5) 0.16(3) 0.11(2) 0.070(19) 0.09(3) 0.08(3)
C90 0.56(7) 0.12(2) 0.24(3) -0.11(2) 0.21(4) -0.23(3)
F15 0.133(9) 0.180(12) 0.136(10) 0.077(10) -0.076(8) -0.059(9)
C60 0.168(18) 0.21(2) 0.21(2) -0.009(16) -0.043(15) -0.035(16)
C59 0.095(15) 0.26(3) 0.118(19) 0.024(19) -0.030(13) -0.065(18)
C39 0.137(16) 0.066(11) 0.094(14) 0.009(9) -0.009(11) 0.035(11)
C40 0.159(18) 0.056(10) 0.086(13) 0.019(9) -0.008(12) 0.016(10)
Cl5 0.089(3) 0.184(6) 0.132(5) -0.036(4) -0.014(3) -0.024(4)
Cl4 0.118(5) 0.371(13) 0.129(6) -0.034(7) -0.042(4) -0.010(7)
C401 0.139(17) 0.084(13) 0.110(16) 0.028(11) 0.005(13) 0.044(12)
Cl8 0.129(5) 0.143(5) 0.200(7) -0.042(5) 0.078(5) 0.017(4)
Cl9 0.104(4) 0.252(8) 0.099(4) 0.033(5) -0.012(3) -0.065(5)
C18 0.19(3) 0.35(5) 0.27(4) -0.18(4) 0.18(3) -0.09(3)
C20 0.18(2) 0.14(2) 0.38(5) -0.16(3) 0.15(3) -0.11(2)
C19 0.21(2) 0.22(2) 0.23(2) -0.059(17) 0.037(17) 0.011(17)
C49 0.057(11) 0.18(2) 0.16(2) 0.010(18) -0.035(12) -0.001(12)
C48 0.25(2) 0.27(2) 0.22(2) -0.028(18) 0.026(18) -0.056(18)
Cl12 0.048(4) 0.138(8) 0.132(8) -0.086(7) 0.017(4) 0.002(4)
Cl11 0.056(4) 0.171(10) 0.117(8) -0.015(7) 0.039(5) -0.024(5)

loop_
_atom_type_symbol
_atom_type_description
_atom_type_scat_dispersion_real
_atom_type_scat_dispersion_imag
_atom_type_scat_source
C C 0.0033 0.0016 'International Tables Vol C Tables 4.2.6.8 and 6.1.1.4'
N N 0.0061 0.0033 'International Tables Vol C Tables 4.2.6.8 and 6.1.1.4'
O O 0.0106 0.0060 'International Tables Vol C Tables 4.2.6.8 and 6.1.1.4'
Co Co 0.3494 0.9721 'International Tables Vol C Tables 4.2.6.8 and 6.1.1.4'
Ru Ru -1.2594 0.8363 'International Tables Vol C Tables 4.2.6.8 and 6.1.1.4'
S S 0.1246 0.1234 'International Tables Vol C Tables 4.2.6.8 and 6.1.1.4'
F F 0.0171 0.0103 'International Tables Vol C Tables 4.2.6.8 and 6.1.1.4'
Cl Cl 0.1484 0.1585 'International Tables Vol C Tables 4.2.6.8 and 6.1.1.4'
H H 0.0000 0.0000 'International Tables Vol C Tables 4.2.6.8 and 6.1.1.4'

loop_
_geom_angle_atom_site_label_1
_geom_angle_atom_site_label_2
_geom_angle_atom_site_label_3
_geom_angle
O21 S1 O22 117.9(7)
O21 S1 O23 112.1(7)
O22 S1 O23 115.1(6)
O21 S1 C201 106.6(7)
O22 S1 C201 100.7(6)
O23 S1 C201 101.9(7)
O6 Ru3 N3 86.0(3)
O6 Ru3 O5 78.5(3)
N3 Ru3 O5 82.0(3)
O6 Ru3 C35 150.3(7)
N3 Ru3 C35 90.5(5)
O5 Ru3 C35 130.2(7)
O6 Ru3 C36 113.7(6)
N3 Ru3 C36 98.1(4)
O5 Ru3 C36 167.7(5)
C35 Ru3 C36 37.7(6)
O6 Ru3 C32 97.2(4)
N3 Ru3 C32 165.7(4)
O5 Ru3 C32 112.3(4)
C35 Ru3 C32 79.8(5)
C36 Ru3 C32 67.9(5)
O6 Ru3 C31 91.0(4)
N3 Ru3 C31 127.8(4)
O5 Ru3 C31 148.0(3)
C35 Ru3 C31 68.1(6)
C36 Ru3 C31 37.5(5)
C32 Ru3 C31 38.5(5)
O6 Ru3 C34 164.8(5)
N3 Ru3 C34 108.8(4)
O5 Ru3 C34 99.4(6)
C35 Ru3 C34 37.4(6)
C36 Ru3 C34 68.9(7)
C32 Ru3 C34 69.5(5)
C31 Ru3 C34 82.9(5)
O6 Ru3 C33 125.0(4)
N3 Ru3 C33 147.0(4)
O5 Ru3 C33 92.5(4)
C35 Ru3 C33 68.3(6)
C36 Ru3 C33 80.7(6)
C32 Ru3 C33 36.9(5)
C31 Ru3 C33 68.8(5)
C34 Ru3 C33 39.8(5)
O2 Ru1 O1 78.8(3)
O2 Ru1 N1 85.5(3)
O1 Ru1 N1 81.3(3)
O2 Ru1 C16 137.8(7)
O1 Ru1 C16 142.2(7)
N1 Ru1 C16 90.9(5)
O2 Ru1 C15 104.2(5)
O1 Ru1 C15 170.6(4)
N1 Ru1 C15 107.8(4)
C16 Ru1 C15 37.7(6)
O2 Ru1 C12 137.8(10)
O1 Ru1 C12 90.3(6)
N1 Ru1 C12 133.4(10)
C16 Ru1 C12 68.5(8)
C15 Ru1 C12 81.4(6)
O2 Ru1 C13 106.4(6)
O1 Ru1 C13 102.4(5)
N1 Ru1 C13 168.0(6)
C16 Ru1 C13 79.1(6)
C15 Ru1 C13 68.2(6)
C12 Ru1 C13 36.2(8)
O2 Ru1 C11 171.8(5)
O1 Ru1 C11 107.4(7)
N1 Ru1 C11 100.6(8)
C16 Ru1 C11 37.6(8)
C15 Ru1 C11 68.8(7)
C12 Ru1 C11 38.8(8)
C13 Ru1 C11 67.3(8)
O2 Ru1 C14 90.8(4)
O1 Ru1 C14 133.7(5)
N1 Ru1 C14 143.3(5)
C16 Ru1 C14 67.9(6)
C15 Ru1 C14 38.3(5)
C12 Ru1 C14 67.8(8)
C13 Ru1 C14 37.7(6)
C11 Ru1 C14 81.0(6)
N6 Ru6 O11 85.9(3)
N6 Ru6 O12 82.7(3)
O11 Ru6 O12 78.6(3)
N6 Ru6 C66 94.7(5)
O11 Ru6 C66 116.8(6)
O12 Ru6 C66 164.2(6)
N6 Ru6 C61 92.2(4)
O11 Ru6 C61 153.6(5)
O12 Ru6 C61 127.3(5)
C66 Ru6 C61 37.0(6)
N6 Ru6 C63 154.4(5)
O11 Ru6 C63 119.3(4)
O12 Ru6 C63 97.1(4)
C66 Ru6 C63 78.6(5)
C61 Ru6 C63 67.5(5)
N6 Ru6 C65 119.9(5)
O11 Ru6 C65 90.6(5)
O12 Ru6 C65 154.5(5)
C66 Ru6 C65 36.7(6)
C61 Ru6 C65 67.6(6)
C63 Ru6 C65 68.0(6)
N6 Ru6 C62 115.6(5)
O11 Ru6 C62 158.1(5)
O12 Ru6 C62 98.9(5)
C66 Ru6 C62 68.2(6)
C61 Ru6 C62 37.9(5)
C63 Ru6 C62 39.0(5)
C65 Ru6 C62 82.5(6)
N6 Ru6 C64 158.3(6)
O11 Ru6 C64 92.9(4)
O12 Ru6 C64 118.4(5)
C66 Ru6 C64 66.6(6)
C61 Ru6 C64 79.3(5)
C63 Ru6 C64 36.6(5)
C65 Ru6 C64 38.4(6)
C62 Ru6 C64 68.9(6)
N2 Ru2 O4 81.3(3)
N2 Ru2 O3 85.7(3)
O4 Ru2 O3 77.5(3)
N2 Ru2 C25 144.1(6)
O4 Ru2 C25 94.0(4)
O3 Ru2 C25 128.2(6)
N2 Ru2 C21 127.6(6)
O4 Ru2 C21 148.2(5)
O3 Ru2 C21 90.4(4)
C25 Ru2 C21 70.5(6)
N2 Ru2 C22 99.0(5)
O4 Ru2 C22 169.0(4)
O3 Ru2 C22 113.4(4)
C25 Ru2 C22 79.4(5)
C21 Ru2 C22 37.0(5)
N2 Ru2 C23 90.3(5)
O4 Ru2 C23 133.3(5)
O3 Ru2 C23 147.9(5)
C25 Ru2 C23 67.2(6)
C21 Ru2 C23 67.2(6)
C22 Ru2 C23 35.9(5)
N2 Ru2 C24 107.7(5)
O4 Ru2 C24 102.6(5)
O3 Ru2 C24 166.5(5)
C25 Ru2 C24 38.4(6)
C21 Ru2 C24 82.6(6)
C22 Ru2 C24 66.8(6)
C23 Ru2 C24 37.1(6)
N2 Ru2 C26 167.4(5)
O4 Ru2 C26 111.2(5)
O3 Ru2 C26 98.2(5)
C25 Ru2 C26 37.4(6)
C21 Ru2 C26 40.9(6)
C22 Ru2 C26 68.5(6)
C23 Ru2 C26 80.0(6)
C24 Ru2 C26 69.0(6)
N5 Ru5 O9 81.3(3)
N5 Ru5 C54 92.0(4)
O9 Ru5 C54 155.4(5)
N5 Ru5 O10 84.7(3)
O9 Ru5 O10 78.2(3)
C54 Ru5 O10 124.9(5)
N5 Ru5 C53 93.4(4)
O9 Ru5 C53 120.2(5)
C54 Ru5 C53 36.1(5)
O10 Ru5 C53 161.0(5)
N5 Ru5 C56 116.7(6)
O9 Ru5 C56 160.1(6)
C54 Ru5 C56 39.8(6)
O10 Ru5 C56 94.5(4)
C53 Ru5 C56 69.5(6)
N5 Ru5 C58 155.2(5)
O9 Ru5 C58 96.5(5)
C54 Ru5 C58 79.7(5)
O10 Ru5 C58 119.3(5)
C53 Ru5 C58 66.2(5)
C56 Ru5 C58 70.7(7)
N5 Ru5 C51 158.8(7)
O9 Ru5 C51 119.4(6)
C54 Ru5 C51 70.7(6)
O10 Ru5 C51 95.1(5)
C53 Ru5 C51 80.0(6)
C56 Ru5 C51 42.1(7)
C58 Ru5 C51 35.9(7)
N5 Ru5 C52 120.1(5)
O9 Ru5 C52 95.5(5)
C54 Ru5 C52 67.4(6)
O10 Ru5 C52 153.6(4)
C53 Ru5 C52 38.1(5)
C56 Ru5 C52 82.8(6)
C58 Ru5 C52 35.2(6)
C51 Ru5 C52 65.4(7)
N7 Ru7 O14 85.8(3)
N7 Ru7 O13 81.6(3)
O14 Ru7 O13 78.9(3)
N7 Ru7 C76 92.0(4)
O14 Ru7 C76 151.6(6)
O13 Ru7 C76 128.8(6)
N7 Ru7 C72 154.1(4)
O14 Ru7 C72 119.3(4)
O13 Ru7 C72 95.9(4)
C76 Ru7 C72 69.3(5)
N7 Ru7 C71 115.1(5)
O14 Ru7 C71 159.0(4)
O13 Ru7 C71 100.4(5)
C76 Ru7 C71 38.0(6)
C72 Ru7 C71 39.7(5)
N7 Ru7 C73 160.4(5)
O14 Ru7 C73 93.1(4)
O13 Ru7 C73 117.4(4)
C76 Ru7 C73 79.7(5)
C72 Ru7 C73 36.4(5)
C71 Ru7 C73 68.3(5)
N7 Ru7 C75 97.1(5)
O14 Ru7 C75 112.2(7)
O13 Ru7 C75 168.7(7)
C76 Ru7 C75 39.9(7)
C72 Ru7 C75 80.3(6)
C71 Ru7 C75 69.8(7)
C73 Ru7 C75 65.2(6)
N7 Ru7 C74 122.6(5)
O14 Ru7 C74 89.8(5)
O13 Ru7 C74 152.8(5)
C76 Ru7 C74 67.6(6)
C72 Ru7 C74 68.0(5)
C71 Ru7 C74 81.3(6)
C73 Ru7 C74 37.9(5)
C75 Ru7 C74 34.4(6)
N8 Ru8 O15 85.4(3)
N8 Ru8 O16 82.1(3)
O15 Ru8 O16 79.3(3)
N8 Ru8 C81 89.5(5)
O15 Ru8 C81 146.7(6)
O16 Ru8 C81 132.5(5)
N8 Ru8 C82 105.9(4)
O15 Ru8 C82 168.7(4)
O16 Ru8 C82 102.8(5)
C81 Ru8 C82 35.6(6)
N8 Ru8 C84 166.5(5)
O15 Ru8 C84 98.3(5)
O16 Ru8 C84 111.3(5)
C81 Ru8 C84 80.2(6)
C82 Ru8 C84 70.5(5)
N8 Ru8 C86 97.6(4)
O15 Ru8 C86 110.8(5)
O16 Ru8 C86 169.9(5)
C81 Ru8 C86 37.4(6)
C82 Ru8 C86 67.5(6)
C84 Ru8 C86 68.9(6)
N8 Ru8 C83 143.8(6)
O15 Ru8 C83 129.2(5)
O16 Ru8 C83 92.9(5)
C81 Ru8 C83 67.6(7)
C82 Ru8 C83 40.1(6)
C84 Ru8 C83 38.2(6)
C86 Ru8 C83 81.3(6)
N8 Ru8 C85 129.7(5)
O15 Ru8 C85 89.9(4)
O16 Ru8 C85 145.8(5)
C81 Ru8 C85 68.5(5)
C82 Ru8 C85 82.3(5)
C84 Ru8 C85 37.9(6)
C86 Ru8 C85 38.8(5)
C83 Ru8 C85 69.0(7)
N4 Ru4 O7 85.6(3)
N4 Ru4 O8 81.8(3)
O7 Ru4 O8 78.4(3)
N4 Ru4 C44 91.9(5)
O7 Ru4 C44 127.4(6)
O8 Ru4 C44 153.1(6)
N4 Ru4 C43 93.4(5)
O7 Ru4 C43 164.1(7)
O8 Ru4 C43 117.2(7)
C44 Ru4 C43 36.6(6)
N4 Ru4 C41 157.5(8)
O7 Ru4 C41 116.2(7)
O8 Ru4 C41 96.6(7)
C44 Ru4 C41 79.4(8)
C43 Ru4 C41 67.3(7)
N4 Ru4 C42 119.2(6)
O7 Ru4 C42 152.7(7)
O8 Ru4 C42 93.2(7)
C44 Ru4 C42 67.0(9)
C43 Ru4 C42 37.0(7)
C41 Ru4 C42 38.3(7)
N4 Ru4 C47 155.0(8)
O7 Ru4 C47 94.0(7)
O8 Ru4 C47 122.7(7)
C44 Ru4 C47 68.5(7)
C43 Ru4 C47 80.2(8)
C41 Ru4 C47 36.9(8)
C42 Ru4 C47 68.5(9)
N4 Ru4 C45 117.6(6)
O7 Ru4 C45 96.4(6)
O8 Ru4 C45 159.7(6)
C44 Ru4 C45 40.3(7)
C43 Ru4 C45 69.9(8)
C41 Ru4 C45 67.8(9)
C42 Ru4 C45 82.4(9)
C47 Ru4 C45 37.4(8)
C99 Co1 C97 63.1(3)
C99 Co1 C96 43.6(3)
C97 Co1 C96 44.0(4)
C99 Co1 C98 43.2(3)
C97 Co1 C98 43.4(3)
C96 Co1 C98 63.4(3)
C99 Co1 C94 114.7(5)
C97 Co1 C94 168.5(7)
C96 Co1 C94 126.0(6)
C98 Co1 C94 143.3(6)
C99 Co1 C95 133.9(6)
C97 Co1 C95 133.6(6)
C96 Co1 C95 112.1(5)
C98 Co1 C95 175.5(5)
C94 Co1 C95 38.9(7)
C99 Co1 C93 122.4(6)
C97 Co1 C93 151.0(7)
C96 Co1 C93 160.6(7)
C98 Co1 C93 117.9(5)
C94 Co1 C93 40.3(7)
C95 Co1 C93 66.3(6)
C99 Co1 C92 151.5(6)
C97 Co1 C92 121.2(5)
C96 Co1 C92 159.8(6)
C98 Co1 C92 117.6(5)
C94 Co1 C92 66.6(6)
C95 Co1 C92 66.5(6)
C93 Co1 C92 39.1(7)
C99 Co1 C91 168.0(8)
C97 Co1 C91 113.7(5)
C96 Co1 C91 125.5(6)
C98 Co1 C91 143.1(7)
C94 Co1 C91 65.8(6)
C95 Co1 C91 38.9(7)
C93 Co1 C91 66.5(6)
C92 Co1 C91 40.5(7)
C109 Co2 C107 63.0(3)
C109 Co2 C108 43.9(4)
C107 Co2 C108 43.5(4)
C109 Co2 C106 43.2(4)
C107 Co2 C106 43.6(4)
C108 Co2 C106 63.6(4)
C109 Co2 C102 161.1(5)
C107 Co2 C102 115.9(4)
C108 Co2 C102 120.9(4)
C106 Co2 C102 149.6(5)
C109 Co2 C101 158.3(5)
C107 Co2 C101 118.5(4)
C108 Co2 C101 152.9(5)
C106 Co2 C101 120.9(5)
C102 Co2 C101 40.5(5)
C109 Co2 C103 127.5(4)
C107 Co2 C103 140.4(5)
C108 Co2 C103 112.7(4)
C106 Co2 C103 170.2(4)
C102 Co2 C103 40.2(5)
C101 Co2 C103 66.9(5)
C109 Co2 C104 113.3(4)
C107 Co2 C104 175.5(5)
C108 Co2 C104 132.1(5)
C106 Co2 C104 135.9(5)
C102 Co2 C104 66.6(5)
C101 Co2 C104 65.9(5)
C103 Co2 C104 39.1(5)
C109 Co2 C105 126.1(4)
C107 Co2 C105 144.7(5)
C108 Co2 C105 167.7(5)
C106 Co2 C105 115.4(4)
C102 Co2 C105 66.8(5)
C101 Co2 C105 39.1(5)
C103 Co2 C105 66.1(5)
C104 Co2 C105 39.2(5)
C7 O13 Ru7 113.2(7)
C13 C12 C11 119.8(19)
C13 C12 Ru1 72.5(10)
C11 C12 Ru1 71.3(10)
C13 C14 C15 117.6(15)
C13 C14 C17 114.5(17)
C15 C14 C17 127.4(16)
C13 C14 Ru1 70.5(8)
C15 C14 Ru1 69.4(7)
C17 C14 Ru1 124.9(11)
C16 C15 C14 119.0(14)
C16 C15 Ru1 71.0(8)
C14 C15 Ru1 72.4(7)
C15 C16 C11 122.8(17)
C15 C16 Ru1 71.2(8)
C11 C16 Ru1 72.3(10)
C12 C13 C14 123.3(18)
C12 C13 Ru1 71.3(10)
C14 C13 Ru1 71.8(8)
C16 C11 C12 117.3(19)
C16 C11 C20 118(3)
C12 C11 C20 125(3)
C16 C11 Ru1 70.1(9)
C12 C11 Ru1 69.9(11)
C20 C11 Ru1 130.1(13)
C19 C17 C18 109(3)
C19 C17 C14 99(2)
C18 C17 C14 95.3(19)
C22 C21 C27 119.4(18)
C22 C21 C26 116.0(14)
C27 C21 C26 124.6(17)
C22 C21 Ru2 71.6(7)
C27 C21 Ru2 125.1(10)
C26 C21 Ru2 71.2(7)
C22 C23 C24 123.1(16)
C22 C23 Ru2 72.0(8)
C24 C23 Ru2 71.9(8)
C23 C22 C21 124.4(15)
C23 C22 Ru2 72.1(7)
C21 C22 Ru2 71.4(7)
C23 C24 C25 116.9(15)
C23 C24 C28 124.2(18)
C25 C24 C28 119.0(18)
C23 C24 Ru2 70.9(8)
C25 C24 Ru2 70.1(8)
C28 C24 Ru2 129.9(10)
C25 C26 C21 116.6(14)
C25 C26 Ru2 69.4(7)
C21 C26 Ru2 67.9(7)
C29 C28 C24 118.7(19)
C29 C28 C30 110.8(18)
C24 C28 C30 110.4(17)
C26 C25 C24 122.8(15)
C26 C25 Ru2 73.1(8)
C24 C25 Ru2 71.4(8)
C121 N2 C125 116.5(9)
C121 N2 Ru2 122.6(7)
C125 N2 Ru2 120.9(6)
C111 N1 C115 118.4(8)
C111 N1 Ru1 119.1(6)
C115 N1 Ru1 122.1(6)
C111 C112 C113 119.2(9)
C114 C113 C112 116.0(9)
C114 C113 C96 121.8(8)
C112 C113 C96 122.1(8)
N1 C111 C112 123.3(9)
C115 C114 C113 121.2(9)
N1 C115 C114 121.7(9)
C122 C123 C124 116.6(9)
C122 C123 C106 122.4(9)
C124 C123 C106 121.0(8)
C124 C125 N2 123.4(9)
C125 C124 C123 120.3(9)
C123 C122 C121 120.3(9)
N2 C121 C122 122.8(9)
C1 O3 Ru2 113.7(6)
C2 O4 Ru2 114.7(6)
C1 O1 Ru1 112.5(6)
C2 O2 Ru1 114.3(6)
O1 C1 O3 125.0(9)
O1 C1 C2 118.1(8)
O3 C1 C2 116.9(8)
O4 C2 O2 127.3(9)
O4 C2 C1 116.7(8)
O2 C2 C1 116.0(8)
O10 C6 O12 127.1(9)
O10 C6 C5 118.1(9)
O12 C6 C5 114.8(9)
O11 C5 O9 125.6(10)
O11 C5 C6 119.4(9)
O9 C5 C6 115.0(9)
O7 C3 O5 127.0(12)
O7 C3 C4 116.6(9)
O5 C3 C4 116.4(10)
O14 C8 O16 125.8(11)
O14 C8 C7 117.8(10)
O16 C8 C7 116.3(11)
O13 C7 O15 125.7(11)
O13 C7 C8 117.0(10)
O15 C7 C8 117.2(10)
O8 C4 O6 124.9(12)
O8 C4 C3 118.0(10)
O6 C4 C3 117.0(9)
C73 C72 C71 119.5(13)
C73 C72 Ru7 72.9(7)
C71 C72 Ru7 70.2(6)
C72 C73 C74 123.0(13)
C72 C73 Ru7 70.7(7)
C74 C73 Ru7 72.7(7)
C74 C75 C76 121.5(16)
C74 C75 Ru7 74.4(10)
C76 C75 Ru7 68.0(8)
C75 C74 C73 119.0(17)
C75 C74 C80 119.9(17)
C73 C74 C80 120.9(16)
C75 C74 Ru7 71.3(10)
C73 C74 Ru7 69.5(8)
C80 C74 Ru7 125.7(10)
C76 C71 C72 117.0(13)
C76 C71 C77 119.0(16)
C72 C71 C77 124.0(16)
C76 C71 Ru7 70.0(8)
C72 C71 Ru7 70.1(6)
C77 C71 Ru7 129.5(9)
C71 C76 C75 120.1(13)
C71 C76 Ru7 72.0(7)
C75 C76 Ru7 72.1(9)
C84 C85 C86 117.8(13)
C84 C85 C87 121.9(15)
C86 C85 C87 120.1(16)
C84 C85 Ru8 70.1(8)
C86 C85 Ru8 69.8(7)
C87 C85 Ru8 127.4(11)
C85 C84 C83 121.2(13)
C85 C84 Ru8 72.0(7)
C83 C84 Ru8 71.1(7)
C81 C82 C83 118.3(14)
C81 C82 C88 123.7(18)
C83 C82 C88 117.9(19)
C81 C82 Ru8 72.0(8)
C83 C82 Ru8 70.8(8)
C88 C82 Ru8 129.6(12)
C82 C81 C86 125.6(14)
C82 C81 Ru8 72.4(9)
C86 C81 Ru8 72.3(8)
C84 C83 C82 118.2(14)
C84 C83 Ru8 70.7(7)
C82 C83 Ru8 69.1(7)
C81 C86 C85 118.9(14)
C81 C86 Ru8 70.3(8)
C85 C86 Ru8 71.4(8)
C135 N3 C131 116.0(8)
C135 N3 Ru3 120.6(7)
C131 N3 Ru3 123.1(7)
C175 N7 C171 117.3(8)
C175 N7 Ru7 122.7(7)
C171 N7 Ru7 119.8(6)
C181 N8 C185 116.6(8)
C181 N8 Ru8 123.5(6)
C185 N8 Ru8 119.4(7)
C155 N5 C151 118.2(9)
C155 N5 Ru5 124.3(7)
C151 N5 Ru5 117.3(7)
C145 N4 C141 116.7(8)
C145 N4 Ru4 124.1(7)
C141 N4 Ru4 118.9(7)
C165 N6 C161 117.1(9)
C165 N6 Ru6 121.6(7)
C161 N6 Ru6 120.9(7)
C154 C153 C152 116.9(9)
C154 C153 C98 123.4(8)
C152 C153 C98 119.7(8)
C151 C152 C153 120.5(9)
N5 C151 C152 121.6(9)
C153 C154 C155 119.9(8)
N5 C155 C154 122.8(8)
C164 C163 C162 115.6(9)
C164 C163 C108 121.9(8)
C162 C163 C108 122.5(8)
N6 C165 C164 123.4(9)
C162 C161 N6 123.2(9)
C165 C164 C163 120.0(9)
C161 C162 C163 120.5(9)
N7 C175 C174 122.7(10)
C174 C173 C172 115.9(8)
C174 C173 C99 123.6(8)
C172 C173 C99 120.5(8)
C171 C172 C173 119.4(9)
C173 C174 C175 121.1(9)
N7 C171 C172 123.5(9)
C185 C184 C183 119.5(9)
N8 C185 C184 122.9(10)
C184 C183 C182 118.0(8)
C184 C183 C109 121.2(8)
C182 C183 C109 120.7(9)
N8 C181 C182 123.7(9)
C181 C182 C183 119.2(9)
C36 C31 C32 117.4(13)
C36 C31 C37 123.6(13)
C32 C31 C37 119.0(10)
C36 C31 Ru3 70.5(7)
C32 C31 Ru3 70.6(7)
C37 C31 Ru3 129.3(8)
C33 C32 C31 122.6(11)
C33 C32 Ru3 72.7(7)
C31 C32 Ru3 70.9(6)
C35 C36 C31 120.6(15)
C35 C36 Ru3 70.3(8)
C31 C36 Ru3 71.9(7)
C36 C35 C34 125.0(14)
C36 C35 Ru3 72.1(7)
C34 C35 Ru3 73.5(8)
C39 C37 C31 112.3(11)
C39 C37 C40 111.6(13)
C31 C37 C40 107.0(12)
C35 C34 C38 127.7(17)
C35 C34 C33 115.0(14)
C38 C34 C33 117.3(17)
C35 C34 Ru3 69.0(8)
C38 C34 Ru3 128.2(10)
C33 C34 Ru3 70.4(6)
C32 C33 C34 119.4(13)
C32 C33 Ru3 70.4(7)
C34 C33 Ru3 69.8(6)
C44 C43 C42 122(2)
C44 C43 Ru4 71.0(10)
C42 C43 Ru4 72.2(10)
C43 C44 C45 122.3(19)
C43 C44 Ru4 72.4(10)
C45 C44 Ru4 71.7(9)
C47 C41 C42 122(2)
C47 C41 Ru4 71.8(10)
C42 C41 Ru4 70.9(9)
C43 C42 C41 118(2)
C43 C42 C49 124(2)
C41 C42 C49 118(2)
C43 C42 Ru4 70.8(10)
C41 C42 Ru4 70.8(10)
C49 C42 Ru4 126.3(13)
N4 C145 C144 123.1(10)
C144 C143 C142 116.6(9)
C144 C143 C107 124.1(9)
C142 C143 C107 119.4(9)
N4 C141 C142 122.7(10)
C145 C144 C143 120.3(10)
C141 C142 C143 120.3(10)
N3 C131 C132 123.1(10)
C131 C132 C133 119.8(9)
C134 C133 C132 116.7(8)
C134 C133 C97 121.4(9)
C132 C133 C97 121.9(9)
C135 C134 C133 119.4(9)
N3 C135 C134 124.6(10)
C4 O6 Ru3 113.4(7)
C3 O5 Ru3 114.2(8)
C4 O8 Ru4 112.4(8)
C3 O7 Ru4 114.2(8)
C5 O9 Ru5 114.0(7)
C6 O10 Ru5 114.2(6)
C5 O11 Ru6 113.3(6)
C6 O12 Ru6 113.6(6)
C8 O16 Ru8 113.6(8)
C7 O15 Ru8 113.4(7)
C8 O14 Ru7 112.8(7)
C94 C95 C91 109.7(15)
C94 C95 Co1 70.2(7)
C91 C95 Co1 71.5(8)
C95 C91 C92 107.2(13)
C95 C91 Co1 69.6(8)
C92 C91 Co1 69.7(7)
C93 C92 C91 107.3(14)
C93 C92 Co1 70.2(8)
C91 C92 Co1 69.9(8)
C95 C94 C93 108.4(13)
C95 C94 Co1 71.0(7)
C93 C94 Co1 70.9(7)
C113 C96 C99 133.6(8)
C113 C96 C97 137.6(8)
C99 C96 C97 88.8(7)
C113 C96 Co1 121.8(6)
C99 C96 Co1 67.5(5)
C97 C96 Co1 67.8(5)
C133 C97 C98 135.8(8)
C133 C97 C96 134.1(8)
C98 C97 C96 90.0(7)
C133 C97 Co1 119.9(6)
C98 C97 Co1 68.6(4)
C96 C97 Co1 68.2(4)
C99 C98 C153 133.8(8)
C99 C98 C97 90.0(7)
C153 C98 C97 136.2(8)
C99 C98 Co1 67.6(4)
C153 C98 Co1 121.0(6)
C97 C98 Co1 67.9(4)
C98 C99 C96 91.1(7)
C98 C99 C173 133.8(8)
C96 C99 C173 134.8(8)
C98 C99 Co1 69.2(5)
C96 C99 Co1 68.8(5)
C173 C99 Co1 124.4(6)
C101 C105 C104 107.7(12)
C101 C105 Co2 69.4(6)
C104 C105 Co2 69.7(7)
C103 C104 C105 109.2(12)
C103 C104 Co2 70.2(7)
C105 C104 Co2 71.1(7)
C103 C102 C101 106.4(11)
C103 C102 Co2 70.1(6)
C101 C102 Co2 69.9(6)
C104 C103 C102 108.1(11)
C104 C103 Co2 70.7(7)
C102 C103 Co2 69.7(6)
C105 C101 C102 108.6(11)
C105 C101 Co2 71.5(6)
C102 C101 Co2 69.7(6)
C123 C106 C109 135.9(8)
C123 C106 C107 134.6(8)
C109 C106 C107 89.4(7)
C123 C106 Co2 123.1(6)
C109 C106 Co2 67.6(4)
C107 C106 Co2 67.7(5)
C106 C109 C108 90.9(7)
C106 C109 C183 134.7(8)
C108 C109 C183 134.3(8)
C106 C109 Co2 69.1(4)
C108 C109 Co2 68.6(5)
C183 C109 Co2 123.7(6)
C163 C108 C107 136.1(8)
C163 C108 C109 135.1(8)
C107 C108 C109 88.8(7)
C163 C108 Co2 121.2(6)
C107 C108 Co2 67.9(5)
C109 C108 Co2 67.5(5)
C108 C107 C106 90.9(7)
C108 C107 C143 133.9(8)
C106 C107 C143 135.2(8)
C108 C107 Co2 68.6(5)
C106 C107 Co2 68.8(5)
C143 C107 Co2 121.2(6)
C92 C93 C94 107.5(13)
C92 C93 Co1 70.6(7)
C94 C93 Co1 68.8(7)
C53 C54 C56 124.4(15)
C53 C54 Ru5 73.3(10)
C56 C54 Ru5 72.1(8)
C54 C53 C52 121.7(14)
C54 C53 Ru5 70.6(8)
C52 C53 Ru5 73.2(7)
C58 C51 C56 118.9(13)
C58 C51 Ru5 71.3(9)
C56 C51 Ru5 68.0(7)
C58 C52 C53 118.6(17)
C58 C52 C55 126.3(17)
C53 C52 C55 114.7(15)
C58 C52 Ru5 71.4(9)
C53 C52 Ru5 68.7(8)
C55 C52 Ru5 125.7(11)
C64 C63 C62 123.0(14)
C64 C63 Ru6 73.0(7)
C62 C63 Ru6 70.9(7)
C61 C62 C63 114.6(14)
C61 C62 C67 121.7(16)
C63 C62 C67 123.6(16)
C61 C62 Ru6 70.5(8)
C63 C62 Ru6 70.1(7)
C67 C62 Ru6 130.9(10)
C63 C64 C65 119.5(14)
C63 C64 Ru6 70.4(7)
C65 C64 Ru6 69.6(8)
C66 C65 C64 117.3(15)
C66 C65 C70 121.0(18)
C64 C65 C70 121.7(17)
C66 C65 Ru6 71.1(9)
C64 C65 Ru6 72.0(8)
C70 C65 Ru6 126.8(11)
C66 C61 C62 121.7(15)
C66 C61 Ru6 71.1(9)
C62 C61 Ru6 71.6(8)
C65 C66 C61 123.6(15)
C65 C66 Ru6 72.2(9)
C61 C66 Ru6 71.8(9)
C57 C56 C54 121.2(19)
C57 C56 C51 127.8(19)
C54 C56 C51 111.0(15)
C57 C56 Ru5 127.0(10)
C54 C56 Ru5 68.0(9)
C51 C56 Ru5 69.9(8)
C60 C55 C59 105.0(19)
C60 C55 C52 116(2)
C59 C55 C52 108.2(19)
O24 S2 O26 111.3(12)
O24 S2 O25 116.8(12)
O26 S2 O25 112.0(11)
O24 S2 C501 113.1(12)
O26 S2 C501 99.2(12)
O25 S2 C501 102.7(9)
F4 C501 F5 99.2(19)
F4 C501 F6 129(2)
F5 C501 F6 116.4(19)
F4 C501 S2 98.0(19)
F5 C501 S2 104.3(17)
F6 C501 S2 106.8(17)
O24A S2A O25A 109(4)
O24A S2A O26A 107(3)
O25A S2A O26A 117(3)
O24A S2A C502 104(3)
O25A S2A C502 108(3)
O26A S2A C502 111(4)
F4A C502 F5A 107(4)
F4A C502 S2A 114(4)
F5A C502 S2A 107(3)
F4A C502 F6A 146(4)
F5A C502 F6A 84(3)
S2A C502 F6A 92(3)
O29 S3 O27 113.6(14)
O29 S3 O28 114.0(13)
O27 S3 O28 112.5(7)
O29 S3 C203 105.5(10)
O27 S3 C203 102.8(8)
O28 S3 C203 107.3(12)
O34 S5 O35 115.3(7)
O34 S5 O33 117.7(9)
O35 S5 O33 111.3(7)
O34 S5 C205 107.1(9)
O35 S5 C205 102.0(8)
O33 S5 C205 100.9(8)
F2 C201 F3 103.8(13)
F2 C201 F1 105.3(15)
F3 C201 F1 105.5(13)
F2 C201 S1 114.3(11)
F3 C201 S1 113.2(12)
F1 C201 S1 113.8(11)
F7 C203 F9 108(2)
F7 C203 F8 106(2)
F9 C203 F8 105.4(19)
F7 C203 S3 114.8(18)
F9 C203 S3 112.9(16)
F8 C203 S3 109.2(13)
F15 C205 F13 110.8(18)
F15 C205 F14 109.8(14)
F13 C205 F14 102.9(16)
F15 C205 S5 113.1(14)
F13 C205 S5 110.2(12)
F14 C205 S5 109.5(13)
C90 C88 C82 108.2(18)
C90 C88 C89 108(3)
C82 C88 C89 111(2)
Cl2 C211 Cl1 111.1(9)
Cl2 C211 Cl3 112.7(10)
Cl1 C211 Cl3 109.9(8)
C52 C58 C51 125.3(17)
C52 C58 Ru5 73.4(9)
C51 C58 Ru5 72.8(9)
C68 C67 C62 115.5(16)
C68 C67 C69 108.3(16)
C62 C67 C69 109.3(16)
C48 C46 C45 124(3)
C48 C46 C50 119(3)
C45 C46 C50 103(2)
C47 C45 C46 122(3)
C47 C45 C44 114(2)
C46 C45 C44 124(2)
C47 C45 Ru4 70.9(11)
C46 C45 Ru4 132.7(12)
C44 C45 Ru4 68.0(10)
O40 S21 O39 116.8(10)
O40 S21 O41 113.2(9)
O39 S21 O41 116.8(10)
O40 S21 C207 102.5(8)
O39 S21 C207 100.9(9)
O41 S21 C207 103.5(8)
F21 C207 F20 109(2)
F21 C207 F19 110.0(19)
F20 C207 F19 106.1(17)
F21 C207 S21 109.4(17)
F20 C207 S21 110.2(15)
F19 C207 S21 112.0(13)
O40A S21A O39A 116(2)
O40A S21A O41A 118.7(19)
O39A S21A O41A 114(2)
O40A S21A C208 101.4(15)
O39A S21A C208 100(2)
O41A S21A C208 103(2)
F21A C208 F20A 111(2)
F21A C208 F19A 109(2)
F20A C208 F19A 108(2)
F21A C208 S21A 109.9(19)
F20A C208 S21A 109.4(19)
F19A C208 S21A 109.8(18)
C78 C77 C71 114.0(17)
C78 C77 C79 108.7(19)
C71 C77 C79 106.0(16)
O37 S6 O38 115.1(13)
O37 S6 O36 116.9(15)
O38 S6 O36 111.7(14)
O37 S6 C206 102.3(10)
O38 S6 C206 102.8(9)
O36 S6 C206 106.0(14)
F17 C206 F18 110(2)
F17 C206 F16 111(2)
F18 C206 F16 111(3)
F17 C206 S6 104.7(17)
F18 C206 S6 112.4(17)
F16 C206 S6 107.7(17)
Cl9 C204 Cl8 115.2(10)
Cl9 C204 Cl7 110.5(8)
Cl8 C204 Cl7 109.9(10)
C381 Cl6 C401 72.6(17)
C41 C47 C45 122(2)
C41 C47 Ru4 71.3(11)
C45 C47 Ru4 71.6(9)
O48 S9 O46 120.8(12)
O48 S9 O47 104.2(16)
O46 S9 O47 113.9(14)
O48 S9 C361 111.5(16)
O46 S9 C361 103.6(16)
O47 S9 C361 101.2(19)
C362 C361 F32 111(4)
C362 C361 F33 78(3)
F32 C361 F33 100(4)
C362 C361 S9 150(5)
F32 C361 S9 99(3)
F33 C361 S9 101(2)
Cl5 C401 Cl6 99.3(16)
Cl5 C401 Cl4 109.7(11)
Cl6 C401 Cl4 130.7(16)
Cl5 C401 C381 116.2(13)
Cl6 C401 C381 42.3(11)
Cl4 C401 C381 88.7(12)
S11 S11A F54 119(2)
S11 S11A O52 68.6(13)
F54 S11A O52 52(2)
S11 S11A O53 154.6(12)
F54 S11A O53 56(2)
O52 S11A O53 106.9(16)
S11 S11A O51 68.0(10)
F54 S11A O51 152(2)
O52 S11A O51 119.5(15)
O53 S11A O51 129.6(14)
S11 S11A O51A 109.9(15)
F54 S11A O51A 130(3)
O52 S11A O51A 178.5(19)
O53 S11A O51A 74.4(16)
O51 S11A O51A 59.5(14)
S11 S11A C372 58.5(10)
F54 S11A C372 109(2)
O52 S11A C372 93.9(14)
O53 S11A C372 98.0(13)
O51 S11A C372 97.4(12)
O51A S11A C372 85.3(15)
S11A S11 C371 145(2)
S11A S11 O52 67.1(14)
C371 S11 O52 141(2)
S11A S11 O51 68.4(10)
C371 S11 O51 98.9(19)
O52 S11 O51 118.7(15)
S11A S11 O53A 141.7(13)
C371 S11 O53A 70.8(19)
O52 S11 O53A 74.7(16)
O51 S11 O53A 132.9(14)
S11A S11 C372 89.3(12)
C371 S11 C372 65(2)
O52 S11 C372 107.2(16)
O51 S11 C372 112.1(13)
O53A S11 C372 104.5(14)
S11A S11 F54 31.8(14)
C371 S11 F54 156(2)
O52 S11 F54 36.6(15)
O51 S11 F54 96.3(16)
O53A S11 F54 110.8(17)
C372 S11 F54 92.5(16)
S11A S11 O51A 41.1(10)
C371 S11 O51A 107(2)
O52 S11 O51A 108.2(16)
O51 S11 O51A 43.7(11)
O53A S11 O51A 176.2(15)
C372 S11 O51A 77.1(13)
F54 S11 O51A 72.3(16)
Cl41 Cl10 C262 71(2)
C361 F32 C362 25.5(14)
C571 Cl19 Cl22 61.3(19)
C571 Cl20 Cl22 56.3(19)
Cl21 C571 Cl19 121(2)
Cl21 C571 Cl20 119(2)
Cl19 C571 Cl20 114(2)
Cl21 C571 Cl22 93(3)
Cl19 C571 Cl22 72(2)
Cl20 C571 Cl22 79(2)
C361 F33 C362 34.8(17)
Cl12 C262 Cl10 132(3)
Cl12 C262 Cl41 103(2)
Cl10 C262 Cl41 37.6(13)
Cl12 C262 Cl11 111(2)
Cl10 C262 Cl11 105(2)
Cl41 C262 Cl11 103(2)
Cl15 C263 Cl14 110.8(16)
Cl15 C263 Cl16 103.0(15)
Cl14 C263 Cl16 108.1(15)
O51A O51 S11 92.6(17)
O51A O51 S11A 60.7(15)
S11 O51 S11A 43.6(7)
C371 F53 C372 84(3)
F51 C372 F53 114(3)
F51 C372 F52 111(3)
F53 C372 F52 97(2)
F51 C372 C371 127(3)
F53 C372 C371 46.9(19)
F52 C372 C371 119(2)
F51 C372 S11 122(2)
F53 C372 S11 93(2)
F52 C372 S11 115.4(19)
C371 C372 S11 46.3(16)
F51 C372 S11A 117(2)
F53 C372 S11A 119(2)
F52 C372 S11A 92.6(16)
C371 C372 S11A 76.5(18)
S11 C372 S11A 32.2(6)
F54 O52 S11A 52(2)
F54 O52 S11 95(3)
S11A O52 S11 44.3(9)
F54 O52 O53A 148(3)
S11A O52 O53A 98.4(18)
S11 O52 O53A 54.2(13)
F54 O53 S11A 51(2)
F54 O53 O51A 104(3)
S11A O53 O51A 53.7(14)
S11 O53A C371 50.0(15)
S11 O53A O52 51.1(12)
C371 O53A O52 99(2)
C571 Cl22 Cl19 46.2(16)
C571 Cl22 Cl20 45.1(16)
Cl19 Cl22 Cl20 76.3(18)
F53 C371 S11 117(3)
F53 C371 O53A 134(3)
S11 C371 O53A 59.1(18)
F53 C371 C372 49(2)
S11 C371 C372 69(2)
O53A C371 C372 100(2)
O51 O51A S11A 59.8(15)
O51 O51A O53 109(2)
S11A O51A O53 51.9(14)
O51 O51A S11 43.7(12)
S11A O51A S11 28.9(7)
O53 O51A S11 78.5(15)
O52 F54 S11A 76(3)
O52 F54 O53 147(5)
S11A F54 O53 73(3)
O52 F54 S11 48(2)
S11A F54 S11 29.5(13)
O53 F54 S11 99(3)
C361 C362 F33 68(3)
C361 C362 F32 43(3)
F33 C362 F32 78(2)
Cl6 C381 C401 65.1(13)
C386 C385 C382 95(2)
C386 C385 C384 122(2)
C382 C385 C384 99.1(19)
C385 C384 C383 88.8(17)
O171 C386 C385 103(2)
Cl10 Cl41 C262 71(2)

loop_
_geom_bond_atom_site_label_1
_geom_bond_atom_site_label_2
_geom_bond_distance
S1 O21 1.385(10)
S1 O22 1.415(10)
S1 O23 1.425(10)
S1 C201 1.76(2)
Ru3 O6 2.095(7)
Ru3 N3 2.097(8)
Ru3 O5 2.106(8)
Ru3 C35 2.133(13)
Ru3 C36 2.156(12)
Ru3 C32 2.170(11)
Ru3 C31 2.174(12)
Ru3 C34 2.190(12)
Ru3 C33 2.200(11)
Ru1 O2 2.096(7)
Ru1 O1 2.104(7)
Ru1 N1 2.122(8)
Ru1 C16 2.136(13)
Ru1 C15 2.139(12)
Ru1 C12 2.145(16)
Ru1 C13 2.160(14)
Ru1 C11 2.164(17)
Ru1 C14 2.178(12)
Ru6 N6 2.114(9)
Ru6 O11 2.116(7)
Ru6 O12 2.145(7)
Ru6 C66 2.147(14)
Ru6 C61 2.156(14)
Ru6 C63 2.161(11)
Ru6 C65 2.161(15)
Ru6 C62 2.171(13)
Ru6 C64 2.193(12)
Ru2 N2 2.113(8)
Ru2 O4 2.117(6)
Ru2 O3 2.123(7)
Ru2 C25 2.157(13)
Ru2 C21 2.158(13)
Ru2 C22 2.160(11)
Ru2 C23 2.161(13)
Ru2 C24 2.174(14)
Ru2 C26 2.205(12)
Ru5 N5 2.103(9)
Ru5 O9 2.109(8)
Ru5 C54 2.120(16)
Ru5 O10 2.121(7)
Ru5 C53 2.154(12)
Ru5 C56 2.176(15)
Ru5 C58 2.187(14)
Ru5 C51 2.205(13)
Ru5 C52 2.212(14)
Ru7 N7 2.092(8)
Ru7 O14 2.097(8)
Ru7 O13 2.111(7)
Ru7 C76 2.124(13)
Ru7 C72 2.147(10)
Ru7 C71 2.149(12)
Ru7 C73 2.174(11)
Ru7 C75 2.180(16)
Ru7 C74 2.217(14)
Ru8 N8 2.083(8)
Ru8 O15 2.099(7)
Ru8 O16 2.100(8)
Ru8 C81 2.140(13)
Ru8 C82 2.145(14)
Ru8 C84 2.163(12)
Ru8 C86 2.166(13)
Ru8 C83 2.169(12)
Ru8 C85 2.188(14)
Ru4 N4 2.087(8)
Ru4 O7 2.098(8)
Ru4 O8 2.109(8)
Ru4 C44 2.133(17)
Ru4 C43 2.151(15)
Ru4 C41 2.168(15)
Ru4 C42 2.169(17)
Ru4 C47 2.174(15)
Ru4 C45 2.183(18)
Co1 C99 1.966(8)
Co1 C97 1.977(8)
Co1 C96 1.984(8)
Co1 C98 1.987(8)
Co1 C94 2.005(10)
Co1 C95 2.015(12)
Co1 C93 2.031(12)
Co1 C92 2.036(12)
Co1 C91 2.039(12)
Co2 C109 1.964(8)
Co2 C107 1.970(9)
Co2 C108 1.978(9)
Co2 C106 1.985(8)
Co2 C102 2.025(10)
Co2 C101 2.027(10)
Co2 C103 2.030(10)
Co2 C104 2.037(12)
Co2 C105 2.054(11)
O13 C7 1.235(12)
C12 C13 1.34(3)
C12 C11 1.43(3)
C14 C13 1.40(2)
C14 C15 1.41(2)
C14 C17 1.67(3)
C15 C16 1.38(2)
C16 C11 1.39(3)
C11 C20 1.50(3)
C17 C19 1.458(18)
C17 C18 1.59(3)
C21 C22 1.37(2)
C21 C27 1.52(2)
C21 C26 1.52(2)
C23 C22 1.333(19)
C23 C24 1.38(2)
C24 C25 1.43(2)
C24 C28 1.52(2)
C26 C25 1.40(2)
C28 C29 1.42(2)
C28 C30 1.529(16)
N2 C121 1.353(12)
N2 C125 1.355(12)
N1 C111 1.332(12)
N1 C115 1.343(12)
C112 C111 1.363(14)
C112 C113 1.416(13)
C113 C114 1.393(13)
C113 C96 1.455(13)
C114 C115 1.360(14)
C123 C122 1.373(13)
C123 C124 1.410(13)
C123 C106 1.455(13)
C125 C124 1.343(14)
C122 C121 1.374(14)
O3 C1 1.258(11)
O4 C2 1.238(11)
O1 C1 1.253(11)
O2 C2 1.246(11)
C1 C2 1.526(14)
C6 O10 1.213(12)
C6 O12 1.269(11)
C6 C5 1.559(14)
C5 O11 1.231(12)
C5 O9 1.273(12)
C3 O7 1.234(13)
C3 O5 1.254(12)
C3 C4 1.520(17)
C8 O14 1.248(14)
C8 O16 1.276(13)
C8 C7 1.529(16)
C7 O15 1.273(13)
C4 O8 1.247(12)
C4 O6 1.279(13)
C72 C73 1.351(17)
C72 C71 1.458(18)
C73 C74 1.42(2)
C75 C74 1.30(2)
C75 C76 1.47(2)
C74 C80 1.52(2)
C71 C76 1.39(2)
C71 C77 1.51(2)
C85 C84 1.41(2)
C85 C86 1.446(19)
C85 C87 1.47(2)
C84 C83 1.42(2)
C82 C81 1.31(2)
C82 C83 1.48(2)
C82 C88 1.52(2)
C81 C86 1.38(2)
N3 C135 1.341(13)
N3 C131 1.347(13)
N7 C175 1.320(13)
N7 C171 1.353(13)
N8 C181 1.334(13)
N8 C185 1.370(12)
N5 C155 1.333(12)
N5 C151 1.364(13)
N4 C145 1.354(14)
N4 C141 1.360(14)
N6 C165 1.339(13)
N6 C161 1.345(13)
C153 C154 1.380(12)
C153 C152 1.409(13)
C153 C98 1.463(13)
C152 C151 1.364(14)
C154 C155 1.382(13)
C163 C164 1.405(13)
C163 C162 1.410(13)
C163 C108 1.451(13)
C165 C164 1.355(14)
C161 C162 1.343(14)
C175 C174 1.395(13)
C173 C174 1.366(13)
C173 C172 1.427(12)
C173 C99 1.473(12)
C172 C171 1.363(13)
C184 C185 1.376(13)
C184 C183 1.384(13)
C183 C182 1.390(13)
C183 C109 1.486(12)
C181 C182 1.381(13)
C31 C36 1.393(16)
C31 C32 1.434(18)
C31 C37 1.526(18)
C32 C33 1.382(17)
C36 C35 1.38(2)
C35 C34 1.39(2)
C37 C39 1.52(2)
C37 C40 1.541(19)
C34 C38 1.49(2)
C34 C33 1.495(19)
C43 C44 1.35(2)
C43 C42 1.37(3)
C44 C45 1.49(3)
C41 C47 1.38(3)
C41 C42 1.42(3)
C42 C49 1.55(3)
C145 C144 1.376(13)
C143 C144 1.382(13)
C143 C142 1.409(14)
C143 C107 1.469(12)
C141 C142 1.369(13)
C131 C132 1.385(13)
C132 C133 1.394(13)
C133 C134 1.392(14)
C133 C97 1.463(12)
C134 C135 1.370(13)
C95 C94 1.34(2)
C95 C91 1.35(2)
C91 C92 1.41(2)
C92 C93 1.36(2)
C94 C93 1.39(2)
C96 C99 1.467(12)
C96 C97 1.482(12)
C97 C98 1.466(12)
C98 C99 1.454(12)
C105 C101 1.365(17)
C105 C104 1.373(18)
C104 C103 1.361(18)
C102 C103 1.392(17)
C102 C101 1.401(18)
C106 C109 1.455(12)
C106 C107 1.467(12)
C109 C108 1.475(12)
C108 C107 1.463(13)
C54 C53 1.33(2)
C54 C56 1.46(2)
C53 C52 1.43(2)
C51 C58 1.35(2)
C51 C56 1.57(3)
C52 C58 1.33(2)
C52 C55 1.61(3)
C63 C64 1.37(2)
C63 C62 1.44(2)
C62 C61 1.40(2)
C62 C67 1.48(2)
C64 C65 1.43(2)
C65 C66 1.36(2)
C65 C70 1.53(2)
C61 C66 1.37(2)
C56 C57 1.46(2)
C55 C60 1.42(3)
C55 C59 1.51(2)
S2 O24 1.36(2)
S2 O26 1.39(2)
S2 O25 1.466(17)
S2 C501 1.82(3)
F5 C501 1.340(17)
F6 C501 1.380(17)
F4 C501 1.314(17)
S2A O24A 1.34(4)
S2A O25A 1.42(4)
S2A O26A 1.47(5)
S2A C502 1.72(5)
F5A C502 1.49(5)
F6A C502 1.87(5)
C502 F4A 1.30(6)
S3 O29 1.365(16)
S3 O27 1.376(10)
S3 O28 1.380(13)
S3 C203 1.76(2)
Cl7 C204 1.761(15)
S5 O34 1.415(11)
S5 O35 1.448(10)
S5 O33 1.459(11)
S5 C205 1.801(17)
Cl2 C211 1.703(15)
F3 C201 1.339(13)
F1 C201 1.344(13)
C201 F2 1.317(13)
C203 F7 1.23(2)
C203 F9 1.29(2)
C203 F8 1.37(2)
F14 C205 1.34(2)
F13 C205 1.302(19)
C205 F15 1.275(19)
Cl1 C211 1.743(17)
C88 C90 1.51(3)
C88 C89 1.65(4)
Cl3 C211 1.774(17)
C67 C68 1.46(3)
C67 C69 1.56(2)
C46 C48 1.37(4)
C46 C45 1.45(3)
C46 C50 1.61(3)
C45 C47 1.40(3)
S21 O40 1.437(17)
S21 O39 1.454(17)
S21 O41 1.469(15)
S21 C207 1.83(2)
C207 F21 1.298(16)
C207 F20 1.307(16)
C207 F19 1.322(15)
S21A O40A 1.45(2)
S21A O39A 1.47(2)
S21A O41A 1.47(2)
S21A C208 1.81(2)
C208 F21A 1.29(2)
C208 F20A 1.29(2)
C208 F19A 1.33(2)
C77 C78 1.45(3)
C77 C79 1.57(3)
S6 O37 1.36(2)
S6 O38 1.381(14)
S6 O36 1.58(2)
S6 C206 1.83(3)
C206 F17 1.301(15)
C206 F18 1.304(16)
C206 F16 1.318(16)
C204 Cl9 1.703(18)
C204 Cl8 1.745(17)
Cl6 C381 1.27(3)
Cl6 C401 1.72(2)
S9 O48 1.35(2)
S9 O46 1.380(13)
S9 O47 1.48(3)
S9 C361 1.85(2)
C361 C362 0.82(4)
C361 F32 1.31(2)
C361 F33 1.32(2)
Cl5 C401 1.69(2)
Cl4 C401 1.77(2)
C401 C381 1.81(2)
S11A S11 1.087(11)
S11A F54 1.16(4)
S11A O52 1.43(3)
S11A O53 1.44(3)
S11A O51 1.46(2)
S11A O51A 1.48(3)
S11A C372 2.04(3)
S11 C371 1.35(4)
S11 O52 1.45(3)
S11 O51 1.46(2)
S11 O53A 1.51(2)
S11 C372 1.74(3)
S11 F54 1.94(4)
S11 O51A 2.11(3)
Cl12 C262 1.57(4)
Cl11 C262 1.79(4)
Cl14 C263 1.786(19)
Cl10 Cl41 1.13(3)
Cl10 C262 1.75(5)
Cl15 C263 1.79(2)
Cl16 C263 1.79(2)
F32 C362 1.77(5)
Cl19 C571 1.67(4)
Cl19 Cl22 2.20(6)
Cl20 C571 1.72(4)
Cl20 Cl22 2.39(6)
C571 Cl21 1.60(4)
C571 Cl22 2.02(7)
F33 C362 1.40(4)
O121 C308 1.71(3)
O122 C302 1.42(2)
C305 C306 1.32(3)
C307 O125 1.446(18)
C262 Cl41 1.76(5)
O151 C271 1.51(3)
C272 C273 1.31(3)
O51 O51A 1.46(3)
F53 C371 1.24(4)
F53 C372 1.28(3)
F51 C372 1.05(3)
F52 C372 1.39(3)
C372 C371 1.69(5)
O52 F54 1.16(4)
O52 O53A 1.79(4)
O53 F54 1.25(4)
O53 O51A 1.76(4)
O53A C371 1.66(5)
O301 O302 1.41(3)
O171 C386 1.58(3)
C382 C385 1.67(3)
C383 C384 1.97(4)
C385 C386 1.62(4)
C385 C384 1.93(4)
C387 C388 1.39(3)
